data_4127000
loop_
_publ_author_name
'Smith, Jordan Neale'
'Hook, James M.'
'Lucas, Nigel T.'

_publ_section_title
;
 Superphenylphosphines: Nanographene-based Ligands That Control
 Coordination Geometry and Drive Supramolecular Assembly.
;
_journal_name_full 'Journal of the American Chemical Society'
_journal_paper_doi 10.1021/jacs.7b12251
_journal_year 2017
_chemical_formula_moiety 'C260 H238 Cl4 P2 Pd2, 2(C H Cl3)'
_chemical_formula_sum 'C262 H240 Cl10 P2 Pd2'
_chemical_formula_weight 4017.77
_chemical_name_systematic
;
syn-Di-\m-chlorodichloro{bis[5,8,11,14,17-penta(tert-butyl)hexa-peri-
hexabenzocoronen-2-yl]phenylphosphine}dipalladium(II)
;
_space_group_crystal_system monoclinic
_space_group_IT_number 13
_space_group_name_Hall '-P 2yc'
_space_group_name_H-M_alt 'P 1 2/c 1'
_symmetry_space_group_name_Hall '-P 2yc'
_symmetry_space_group_name_H-M 'P 1 2/c 1'
_atom_sites_solution_hydrogens geom
_audit_block_code ntl1749_JNS-PA-23
_audit_creation_method SHELXL-2014/7
_cell_angle_alpha 90
_cell_angle_beta 105.024(3)
_cell_angle_gamma 90
_cell_formula_units_Z 2
_cell_length_a 18.5359(5)
_cell_length_b 21.4911(7)
_cell_length_c 30.9657(11)
_cell_measurement_reflns_used 12067
_cell_measurement_temperature 100.0(1)
_cell_measurement_theta_max 74.601
_cell_measurement_theta_min 4.297
_cell_volume 11913.7(7)
_computing_cell_refinement 'CrysAlisPro 1.171.38.46 (Rigaku OD, 2015)'
_computing_data_collection 'CrysAlisPro 1.171.38.46 (Rigaku OD, 2015)'
_computing_data_reduction 'CrysAlisPro 1.171.38.46 (Rigaku OD, 2015)'
_computing_molecular_graphics 'Mercury CSD 3.9 (CCDC, 2016)'
_computing_publication_material 'enCIFer 1.6 (CCDC, 2016)'
_computing_structure_refinement 'SHELXL-2014/7 (Sheldrick, 2014)'
_computing_structure_solution 'SHELXT-2014/5 (Sheldrick, 2014)'
_diffrn_ambient_temperature 100.0(1)
_diffrn_crystal_treatment
; 
Crystal was attached with Paratone N oil to a 0.3 mm CryoLoop supported 
in a copper mounting pin, then quenched in a cold nitrogen gas stream
from an Oxford Cryosystems Cryostream.
;
_diffrn_detector_area_resol_mean 5.1725
_diffrn_measured_fraction_theta_full 0.999
_diffrn_measured_fraction_theta_max 0.977
_diffrn_measurement_device_type 'SuperNova, Dual, Cu at zero, Atlas'
_diffrn_measurement_method '\w scans'
_diffrn_radiation_type CuK\a
_diffrn_radiation_wavelength 1.54184
_diffrn_reflns_av_R_equivalents 0.0935
_diffrn_reflns_av_unetI/netI 0.1088
_diffrn_reflns_Laue_measured_fraction_full 0.999
_diffrn_reflns_Laue_measured_fraction_max 0.977
_diffrn_reflns_limit_h_max 23
_diffrn_reflns_limit_h_min -16
_diffrn_reflns_limit_k_max 25
_diffrn_reflns_limit_k_min -26
_diffrn_reflns_limit_l_max 34
_diffrn_reflns_limit_l_min -38
_diffrn_reflns_number 66835
_diffrn_reflns_point_group_measured_fraction_full 0.999
_diffrn_reflns_point_group_measured_fraction_max 0.977
_diffrn_reflns_theta_full 67.000
_diffrn_reflns_theta_max 74.636
_diffrn_reflns_theta_min 3.601
_diffrn_source 'micro-focus sealed X-ray tube'
_exptl_absorpt_coefficient_mu 2.758
_exptl_absorpt_correction_T_max 1.000
_exptl_absorpt_correction_T_min 0.433
_exptl_absorpt_correction_type gaussian
_exptl_absorpt_process_details
;
CrysAlisPro 1.171.38.46 (Rigaku Oxford Diffraction, 2015)
Numerical absorption correction based on gaussian integration 
over a multifaceted crystal model. 
Empirical absorption correction using spherical harmonics, 
implemented in SCALE3 ABSPACK scaling algorithm.
;
_exptl_crystal_colour orange-red
_exptl_crystal_density_diffrn 1.120
_exptl_crystal_description plate
_exptl_crystal_F_000 4208
_exptl_crystal_preparation
;
Crystals were grown by layered diffusion of methanol into a 
chloroform solution at RT. Most of the precipitate was powder, 
but some elliptical plates were investigated. 
The crystals were mounted using Paratone N oil.
;
_exptl_crystal_size_max 0.310
_exptl_crystal_size_mid 0.140
_exptl_crystal_size_min 0.030
_refine_diff_density_max 3.321
_refine_diff_density_min -2.643
_refine_diff_density_rms 0.123
_refine_ls_extinction_method none
_refine_ls_goodness_of_fit_ref 1.045
_refine_ls_hydrogen_treatment constr
_refine_ls_matrix_type full
_refine_ls_number_parameters 1274
_refine_ls_number_reflns 23855
_refine_ls_number_restraints 96
_refine_ls_restrained_S_all 1.047
_refine_ls_R_factor_all 0.1712
_refine_ls_R_factor_gt 0.1185
_refine_ls_shift/su_max 0.000
_refine_ls_shift/su_mean 0.000
_refine_ls_structure_factor_coef Fsqd
_refine_ls_weighting_details 'w=1/[\s^2^(Fo^2^)+(0.1598P)^2^+46.4725P] where P=(Fo^2^+2Fc^2^)/3'
_refine_ls_weighting_scheme calc
_refine_ls_wR_factor_gt 0.3140
_refine_ls_wR_factor_ref 0.3496
_reflns_Friedel_coverage 0.000
_reflns_number_gt 13302
_reflns_number_total 23855
_reflns_threshold_expression 'I > 2\s(I)'
_cod_data_source_file ja7b12251_si_003.cif
_cod_data_source_block syn-Pd2Cl4_2_2
_cod_database_code 4127000
_shelx_shelxl_version_number 2014/7
_shelx_space_group_comment
;
The symmetry employed for this shelxl refinement is uniquely defined
by the following loop, which should always be used as a source of
symmetry information in preference to the above space-group names.
They are only intended as comments.
;
_shelx_estimated_absorpt_t_min 0.482
_shelx_estimated_absorpt_t_max 0.922
_platon_squeeze_void_probe_radius 1.20

loop_
_space_group_symop_operation_xyz
'x, y, z'
'-x, y, -z+1/2'
'-x, -y, -z'
'x, -y, z-1/2'

loop_
_atom_site_label
_atom_site_type_symbol
_atom_site_fract_x
_atom_site_fract_y
_atom_site_fract_z
_atom_site_U_iso_or_equiv
_atom_site_adp_type
_atom_site_occupancy
_atom_site_site_symmetry_order
_atom_site_calc_flag
_atom_site_refinement_flags_posn
_atom_site_refinement_flags_adp
_atom_site_refinement_flags_occupancy
_atom_site_disorder_assembly
_atom_site_disorder_group
Pd1 Pd 0.03620(3) 0.58498(3) 0.30718(2) 0.04026(19) Uani 1 1 d . . . . .
Cl1 Cl 0.06935(12) 0.65579(9) 0.36369(7) 0.0478(5) Uani 1 1 d . . . . .
Cl3 Cl 0.0000 0.66248(11) 0.2500 0.0475(7) Uani 1 2 d S T P . .
Cl4 Cl 0.0000 0.51244(11) 0.2500 0.0427(6) Uani 1 2 d S T P . .
Cl11 Cl 0.3607(2) 0.0630(2) 0.37777(16) 0.1186(14) Uani 1 1 d . . . . .
Cl12 Cl 0.21726(19) 0.08101(17) 0.39613(11) 0.0851(8) Uani 1 1 d . . . . .
Cl13 Cl 0.2617(2) -0.04097(16) 0.37489(13) 0.0973(10) Uani 1 1 d . . . . .
P1 P 0.05217(11) 0.51493(9) 0.36130(7) 0.0375(4) Uani 1 1 d . . . . .
C101 C 0.0691(4) 0.4031(4) 0.3175(3) 0.0414(19) Uani 1 1 d . . . . .
H101 H 0.1002 0.4262 0.3034 0.050 Uiso 1 1 calc R U . . .
C102 C 0.0307(4) 0.4335(4) 0.3443(3) 0.0402(18) Uani 1 1 d . . . . .
C103 C -0.0163(4) 0.4013(3) 0.3638(3) 0.0360(16) Uani 1 1 d . . . . .
H103 H -0.0444 0.4232 0.3806 0.043 Uiso 1 1 calc R U . . .
C104 C -0.1113(5) 0.3350(4) 0.4087(3) 0.0418(18) Uani 1 1 d . . . . .
H104 H -0.1103 0.3792 0.4097 0.050 Uiso 1 1 calc R U . . .
C105 C -0.1535(5) 0.3035(4) 0.4323(3) 0.0436(18) Uani 1 1 d . . . . .
C106 C -0.1529(4) 0.2392(4) 0.4317(3) 0.0421(18) Uani 1 1 d . . . . .
H106 H -0.1819 0.2173 0.4480 0.051 Uiso 1 1 calc R U . . .
C107 C -0.1391(5) 0.1046(4) 0.4394(3) 0.046(2) Uani 1 1 d . . . . .
H107 H -0.1667 0.1269 0.4563 0.056 Uiso 1 1 calc R U . . .
C108 C -0.1338(5) 0.0412(4) 0.4441(3) 0.0452(19) Uani 1 1 d . . . . .
C109 C -0.0935(5) 0.0092(3) 0.4182(3) 0.0425(19) Uani 1 1 d . . . . .
H109 H -0.0897 -0.0349 0.4204 0.051 Uiso 1 1 calc R U . . .
C110 C -0.0096(5) -0.0582(4) 0.3649(3) 0.0441(19) Uani 1 1 d . . . . .
H110 H -0.0330 -0.0804 0.3841 0.053 Uiso 1 1 calc R U . . .
C111 C 0.0296(5) -0.0914(4) 0.3400(3) 0.0458(19) Uani 1 1 d . . . . .
C112 C 0.0626(5) -0.0587(4) 0.3121(3) 0.0461(19) Uani 1 1 d . . . . .
H112 H 0.0882 -0.0810 0.2941 0.055 Uiso 1 1 calc R U . . .
C113 C 0.1449(5) 0.0098(4) 0.2585(3) 0.0455(19) Uani 1 1 d . . . . .
H113 H 0.1442 -0.0344 0.2580 0.055 Uiso 1 1 calc R U . . .
C114 C 0.1894(5) 0.0412(4) 0.2357(3) 0.0461(19) Uani 1 1 d . . . . .
C115 C 0.1863(4) 0.1046(4) 0.2349(3) 0.0422(18) Uani 1 1 d . . . . .
H115 H 0.2144 0.1264 0.2182 0.051 Uiso 1 1 calc R U . . .
C116 C 0.1879(4) 0.2412(4) 0.2362(3) 0.0419(18) Uani 1 1 d . . . . .
H116 H 0.2162 0.2194 0.2195 0.050 Uiso 1 1 calc R U . . .
C117 C 0.1920(4) 0.3051(4) 0.2379(3) 0.0428(18) Uani 1 1 d . . . . .
C118 C 0.1486(4) 0.3372(4) 0.2610(3) 0.0424(19) Uani 1 1 d . . . . .
H118 H 0.1495 0.3814 0.2614 0.051 Uiso 1 1 calc R U . . .
C119 C 0.1029(4) 0.3047(3) 0.2841(3) 0.0367(16) Uani 1 1 d . . . . .
C120 C 0.0626(4) 0.3391(3) 0.3112(3) 0.0373(17) Uani 1 1 d . . . . .
C121 C 0.0165(4) 0.3045(4) 0.3339(3) 0.0380(17) Uani 1 1 d . . . . .
C122 C -0.0234(4) 0.3369(3) 0.3594(3) 0.0356(16) Uani 1 1 d . . . . .
C123 C -0.0696(4) 0.3040(4) 0.3833(3) 0.0391(17) Uani 1 1 d . . . . .
C124 C -0.0700(4) 0.2383(4) 0.3827(3) 0.0371(16) Uani 1 1 d . . . . .
C125 C -0.1113(4) 0.2054(4) 0.4081(3) 0.0395(17) Uani 1 1 d . . . . .
C126 C -0.1057(4) 0.1381(3) 0.4109(3) 0.0359(16) Uani 1 1 d . . . . .
C127 C -0.0641(4) 0.1054(4) 0.3857(3) 0.0368(16) Uani 1 1 d . . . . .
C128 C -0.0587(4) 0.0406(3) 0.3891(3) 0.0392(17) Uani 1 1 d . . . . .
C129 C -0.0158(4) 0.0053(3) 0.3630(3) 0.0371(16) Uani 1 1 d . . . . .
C130 C 0.0193(4) 0.0399(3) 0.3348(3) 0.0362(16) Uani 1 1 d . . . . .
C131 C 0.0598(4) 0.0054(4) 0.3091(3) 0.0403(17) Uani 1 1 d . . . . .
C132 C 0.1008(4) 0.0412(3) 0.2823(3) 0.0373(16) Uani 1 1 d . . . . .
C133 C 0.1003(4) 0.1060(3) 0.2819(3) 0.0373(16) Uani 1 1 d . . . . .
C134 C 0.1432(4) 0.1390(4) 0.2578(3) 0.0409(18) Uani 1 1 d . . . . .
C135 C 0.1434(4) 0.2069(4) 0.2582(3) 0.0373(16) Uani 1 1 d . . . . .
C136 C 0.1008(4) 0.2395(4) 0.2829(3) 0.0386(17) Uani 1 1 d . . . . .
C137 C 0.0554(4) 0.2079(4) 0.3075(2) 0.0380(18) Uani 1 1 d . . . . .
C138 C 0.0135(4) 0.2374(4) 0.3324(2) 0.0373(17) Uani 1 1 d . . . . .
C139 C -0.0278(4) 0.2047(4) 0.3569(3) 0.0359(16) Uani 1 1 d . . . . .
C140 C -0.0256(4) 0.1397(3) 0.3581(2) 0.0321(15) Uani 1 1 d . . . . .
C141 C 0.0169(4) 0.1063(3) 0.3331(3) 0.0347(16) Uani 1 1 d . . . . .
C142 C 0.0567(4) 0.1403(3) 0.3073(3) 0.0351(16) Uani 1 1 d . . . . .
C143 C -0.1976(5) 0.3387(4) 0.4607(3) 0.049(2) Uani 1 1 d . . . . .
C144 C -0.1995(7) 0.4079(5) 0.4525(4) 0.073(3) Uani 1 1 d . . . . .
H14A H -0.2203 0.4162 0.4206 0.110 Uiso 1 1 calc R U . . .
H14B H -0.1486 0.4247 0.4621 0.110 Uiso 1 1 calc R U . . .
H14C H -0.2307 0.4280 0.4696 0.110 Uiso 1 1 calc R U . . .
C145 C -0.1578(5) 0.3273(5) 0.5104(3) 0.056(2) Uani 1 1 d . . . . .
H14D H -0.1071 0.3444 0.5170 0.083 Uiso 1 1 calc R U . . .
H14E H -0.1553 0.2825 0.5164 0.083 Uiso 1 1 calc R U . . .
H14F H -0.1858 0.3477 0.5293 0.083 Uiso 1 1 calc R U . . .
C146 C -0.2777(5) 0.3153(5) 0.4500(3) 0.056(2) Uani 1 1 d . . . . .
H14G H -0.3046 0.3369 0.4689 0.085 Uiso 1 1 calc R U . . .
H14H H -0.2777 0.2705 0.4556 0.085 Uiso 1 1 calc R U . . .
H14I H -0.3022 0.3236 0.4185 0.085 Uiso 1 1 calc R U . . .
C147 C -0.1693(6) 0.0042(4) 0.4757(4) 0.056(2) Uani 1 1 d . . . . .
C148 C -0.2071(8) 0.0487(5) 0.5027(4) 0.077(4) Uani 1 1 d . . . . .
H14J H -0.2463 0.0726 0.4820 0.116 Uiso 1 1 calc R U . . .
H14K H -0.1697 0.0772 0.5203 0.116 Uiso 1 1 calc R U . . .
H14L H -0.2292 0.0243 0.5227 0.116 Uiso 1 1 calc R U . . .
C149 C -0.1086(6) -0.0309(5) 0.5096(3) 0.062(3) Uani 1 1 d . . . . .
H14M H -0.1313 -0.0547 0.5297 0.093 Uiso 1 1 calc R U . . .
H14N H -0.0726 -0.0012 0.5271 0.093 Uiso 1 1 calc R U . . .
H14O H -0.0830 -0.0594 0.4939 0.093 Uiso 1 1 calc R U . . .
C150 C -0.2286(6) -0.0388(5) 0.4482(4) 0.067(3) Uani 1 1 d . . . . .
H15A H -0.2635 -0.0147 0.4250 0.100 Uiso 1 1 calc R U . . .
H15B H -0.2559 -0.0587 0.4677 0.100 Uiso 1 1 calc R U . . .
H15C H -0.2047 -0.0708 0.4341 0.100 Uiso 1 1 calc R U . . .
C151 C 0.0350(5) -0.1622(4) 0.3447(3) 0.0442(19) Uani 1 1 d . . . . .
C152 C -0.0431(6) -0.1915(4) 0.3297(4) 0.056(2) Uani 1 1 d . . . . .
H15D H -0.0736 -0.1771 0.3492 0.084 Uiso 1 1 calc R U . . .
H15E H -0.0387 -0.2369 0.3314 0.084 Uiso 1 1 calc R U . . .
H15F H -0.0667 -0.1791 0.2988 0.084 Uiso 1 1 calc R U . . .
C153 C 0.0706(6) -0.1778(4) 0.3941(3) 0.059(2) Uani 1 1 d . . . . .
H15G H 0.1205 -0.1591 0.4035 0.088 Uiso 1 1 calc R U . . .
H15H H 0.0748 -0.2230 0.3979 0.088 Uiso 1 1 calc R U . . .
H15I H 0.0394 -0.1611 0.4126 0.088 Uiso 1 1 calc R U . . .
C154 C 0.0836(6) -0.1901(3) 0.3158(3) 0.053(2) Uani 1 1 d . . . . .
H15J H 0.0583 -0.1843 0.2840 0.079 Uiso 1 1 calc R U . . .
H15K H 0.0910 -0.2347 0.3222 0.079 Uiso 1 1 calc R U . . .
H15L H 0.1321 -0.1691 0.3227 0.079 Uiso 1 1 calc R U . . .
C155 C 0.2438(5) 0.0033(4) 0.2151(3) 0.054(2) Uani 1 1 d . . . . .
C156 C 0.2089(6) -0.0567(4) 0.1933(4) 0.061(3) Uani 1 1 d . . . . .
H15M H 0.1633 -0.0470 0.1701 0.092 Uiso 1 1 calc R U . . .
H15N H 0.1966 -0.0836 0.2159 0.092 Uiso 1 1 calc R U . . .
H15O H 0.2444 -0.0781 0.1798 0.092 Uiso 1 1 calc R U . . .
C157 C 0.3130(6) -0.0130(6) 0.2537(4) 0.070(3) Uani 1 1 d . . . . .
H15P H 0.2983 -0.0418 0.2745 0.106 Uiso 1 1 calc R U . . .
H15Q H 0.3333 0.0251 0.2697 0.106 Uiso 1 1 calc R U . . .
H15R H 0.3511 -0.0327 0.2415 0.106 Uiso 1 1 calc R U . . .
C158 C 0.2695(6) 0.0424(4) 0.1802(3) 0.054(2) Uani 1 1 d . . . . .
H15S H 0.2978 0.0160 0.1646 0.081 Uiso 1 1 calc R U . . .
H15T H 0.3014 0.0765 0.1953 0.081 Uiso 1 1 calc R U . . .
H15U H 0.2258 0.0595 0.1586 0.081 Uiso 1 1 calc R U . . .
C159 C 0.2482(4) 0.3416(4) 0.2185(3) 0.0426(19) Uani 1 1 d . . . . .
C160 C 0.2137(5) 0.4007(4) 0.1940(3) 0.048(2) Uani 1 1 d . . . . .
H16A H 0.2511 0.4223 0.1821 0.071 Uiso 1 1 calc R U . . .
H16B H 0.1973 0.4282 0.2148 0.071 Uiso 1 1 calc R U . . .
H16C H 0.1708 0.3895 0.1693 0.071 Uiso 1 1 calc R U . . .
C161 C 0.2782(6) 0.3026(5) 0.1860(4) 0.057(2) Uani 1 1 d . . . . .
H16D H 0.2364 0.2865 0.1625 0.086 Uiso 1 1 calc R U . . .
H16E H 0.3074 0.2678 0.2021 0.086 Uiso 1 1 calc R U . . .
H16F H 0.3102 0.3285 0.1726 0.086 Uiso 1 1 calc R U . . .
C162 C 0.3146(5) 0.3604(5) 0.2580(3) 0.059(2) Uani 1 1 d . . . . .
H16G H 0.3424 0.3230 0.2708 0.089 Uiso 1 1 calc R U . . .
H16H H 0.2958 0.3815 0.2809 0.089 Uiso 1 1 calc R U . . .
H16I H 0.3478 0.3885 0.2472 0.089 Uiso 1 1 calc R U . . .
C201 C 0.1974(4) 0.5500(3) 0.4094(3) 0.0364(16) Uani 1 1 d . . . . .
H201 H 0.1912 0.5857 0.3907 0.044 Uiso 1 1 calc R U . . .
C202 C 0.1419(4) 0.5068(4) 0.4025(3) 0.0404(17) Uani 1 1 d . . . . .
C203 C 0.1509(4) 0.4530(4) 0.4294(3) 0.0404(18) Uani 1 1 d . . . . .
H203 H 0.1117 0.4233 0.4248 0.048 Uiso 1 1 calc R U . . .
C204 C 0.1669(5) 0.3431(4) 0.4855(3) 0.0442(19) Uani 1 1 d . . . . .
H204 H 0.1221 0.3496 0.4628 0.053 Uiso 1 1 calc R U . . .
C205 C 0.1724(4) 0.2908(4) 0.5129(3) 0.0418(18) Uani 1 1 d . . . . .
C206 C 0.2402(5) 0.2830(4) 0.5444(3) 0.050(2) Uani 1 1 d . . . . .
H206 H 0.2454 0.2483 0.5639 0.059 Uiso 1 1 calc R U . . .
C207 C 0.3854(6) 0.2532(6) 0.6031(4) 0.084(4) Uani 1 1 d . U . . .
H207 H 0.3473 0.2224 0.5969 0.101 Uiso 1 1 calc R U . . .
C208 C 0.4522(6) 0.2397(7) 0.6342(5) 0.092(4) Uani 1 1 d . U . . .
C209 C 0.5053(6) 0.2862(6) 0.6430(4) 0.086(4) Uani 1 1 d . U . . .
H209 H 0.5505 0.2788 0.6652 0.103 Uiso 1 1 calc R U . . .
C210 C 0.6176(5) 0.3858(6) 0.6658(3) 0.061(3) Uani 1 1 d . . . . .
H210 H 0.6236 0.3490 0.6834 0.073 Uiso 1 1 calc R U . . .
C211 C 0.6739(5) 0.4306(6) 0.6765(3) 0.062(3) Uani 1 1 d . . . . .
C212 C 0.6640(5) 0.4838(5) 0.6506(3) 0.052(2) Uani 1 1 d . . . . .
H212 H 0.7021 0.5146 0.6566 0.063 Uiso 1 1 calc R U . . .
C213 C 0.6392(4) 0.6012(4) 0.6010(3) 0.047(2) Uani 1 1 d . . . . .
H213 H 0.6832 0.5951 0.6244 0.056 Uiso 1 1 calc R U . . .
C214 C 0.6297(4) 0.6577(4) 0.5791(3) 0.047(2) Uani 1 1 d . . . . .
C215 C 0.5646(4) 0.6652(4) 0.5446(3) 0.0452(19) Uani 1 1 d . . . . .
H215 H 0.5570 0.7033 0.5286 0.054 Uiso 1 1 calc R U . . .
C216 C 0.4252(5) 0.6861(4) 0.4762(3) 0.046(2) Uani 1 1 d . . . . .
H216 H 0.4617 0.7181 0.4834 0.055 Uiso 1 1 calc R U . . .
C217 C 0.3590(5) 0.6983(4) 0.4448(3) 0.049(2) Uani 1 1 d . . . . .
C218 C 0.3082(4) 0.6497(4) 0.4337(3) 0.0437(19) Uani 1 1 d . . . . .
H218 H 0.2629 0.6566 0.4114 0.052 Uiso 1 1 calc R U . . .
C219 C 0.3206(4) 0.5922(4) 0.4535(3) 0.0380(17) Uani 1 1 d . . . . .
C220 C 0.2640(4) 0.5431(3) 0.4436(3) 0.0354(16) Uani 1 1 d . . . . .
C221 C 0.2736(4) 0.4874(3) 0.4696(3) 0.0360(16) Uani 1 1 d . . . . .
C222 C 0.2154(4) 0.4430(4) 0.4620(3) 0.0376(16) Uani 1 1 d . . . . .
C223 C 0.2242(4) 0.3858(4) 0.4902(3) 0.0398(17) Uani 1 1 d . . . . .
C224 C 0.2922(4) 0.3775(4) 0.5224(3) 0.0383(17) Uani 1 1 d . . . . .
C225 C 0.3002(5) 0.3219(4) 0.5490(3) 0.046(2) Uani 1 1 d . . . . .
C226 C 0.3715(5) 0.3101(5) 0.5805(4) 0.058(3) Uani 1 1 d . U . . .
C227 C 0.4291(5) 0.3551(5) 0.5884(3) 0.055(2) Uani 1 1 d . U . . .
C228 C 0.4961(5) 0.3435(5) 0.6212(4) 0.063(3) Uani 1 1 d . U . . .
C229 C 0.5539(5) 0.3915(5) 0.6313(3) 0.059(3) Uani 1 1 d . . . . .
C230 C 0.5432(5) 0.4478(5) 0.6060(3) 0.050(2) Uani 1 1 d . . . . .
C231 C 0.5995(4) 0.4939(4) 0.6157(3) 0.0460(19) Uani 1 1 d . . . . .
C232 C 0.5881(4) 0.5529(4) 0.5907(3) 0.046(2) Uani 1 1 d . . . . .
C233 C 0.5213(4) 0.5619(4) 0.5561(3) 0.0443(19) Uani 1 1 d . . . . .
C234 C 0.5105(4) 0.6187(4) 0.5329(3) 0.0422(18) Uani 1 1 d . . . . .
C235 C 0.4412(4) 0.6286(4) 0.4980(3) 0.0429(18) Uani 1 1 d . . . . .
C236 C 0.3877(4) 0.5802(4) 0.4878(3) 0.0354(15) Uani 1 1 d . . . . .
C237 C 0.3986(4) 0.5232(4) 0.5119(3) 0.0368(16) Uani 1 1 d . . . . .
C238 C 0.3420(4) 0.4769(3) 0.5041(3) 0.0373(17) Uani 1 1 d . . . . .
C239 C 0.3512(4) 0.4227(3) 0.5294(3) 0.0368(16) Uani 1 1 d . . . . .
C240 C 0.4185(4) 0.4120(4) 0.5627(3) 0.0424(18) Uani 1 1 d . . . . .
C241 C 0.4758(4) 0.4571(4) 0.5716(3) 0.0434(19) Uani 1 1 d . . . . .
C242 C 0.4645(4) 0.5140(4) 0.5460(3) 0.0405(18) Uani 1 1 d . . . . .
C243 C 0.1083(5) 0.2451(4) 0.5070(3) 0.047(2) Uani 1 1 d . . . . .
C244 C 0.1005(5) 0.2105(5) 0.4630(3) 0.061(2) Uani 1 1 d . . . . .
H24A H 0.0925 0.2405 0.4384 0.091 Uiso 1 1 calc R U . . .
H24B H 0.0579 0.1820 0.4579 0.091 Uiso 1 1 calc R U . . .
H24C H 0.1462 0.1867 0.4644 0.091 Uiso 1 1 calc R U . . .
C245 C 0.0343(5) 0.2798(4) 0.5063(4) 0.057(2) Uani 1 1 d . . . . .
H24D H 0.0394 0.3013 0.5348 0.086 Uiso 1 1 calc R U . . .
H24E H -0.0067 0.2497 0.5016 0.086 Uiso 1 1 calc R U . . .
H24F H 0.0236 0.3103 0.4819 0.086 Uiso 1 1 calc R U . . .
C246 C 0.1201(5) 0.1976(4) 0.5457(4) 0.058(3) Uani 1 1 d . . . . .
H24G H 0.1631 0.1711 0.5456 0.088 Uiso 1 1 calc R U . . .
H24H H 0.0753 0.1718 0.5418 0.088 Uiso 1 1 calc R U . . .
H24I H 0.1295 0.2198 0.5743 0.088 Uiso 1 1 calc R U . . .
C247 C 0.4631(8) 0.1737(8) 0.6567(7) 0.130(5) Uani 1 1 d . U . . .
C248 C 0.4440(10) 0.1220(9) 0.6213(7) 0.148(6) Uani 1 1 d . U . . .
H24J H 0.4759 0.1261 0.6007 0.222 Uiso 1 1 calc R U . . .
H24K H 0.3915 0.1257 0.6046 0.222 Uiso 1 1 calc R U . . .
H24L H 0.4523 0.0814 0.6361 0.222 Uiso 1 1 calc R U . . .
C249 C 0.4082(11) 0.1702(10) 0.6853(8) 0.168(7) Uani 1 1 d . U . . .
H24M H 0.3575 0.1773 0.6665 0.252 Uiso 1 1 calc R U . . .
H24N H 0.4207 0.2020 0.7086 0.252 Uiso 1 1 calc R U . . .
H24O H 0.4110 0.1289 0.6991 0.252 Uiso 1 1 calc R U . . .
C250 C 0.5422(9) 0.1661(9) 0.6853(7) 0.152(7) Uani 1 1 d . U . . .
H25A H 0.5505 0.1227 0.6951 0.228 Uiso 1 1 calc R U . . .
H25B H 0.5500 0.1933 0.7115 0.228 Uiso 1 1 calc R U . . .
H25C H 0.5774 0.1775 0.6678 0.228 Uiso 1 1 calc R U . . .
C251 C 0.7415(6) 0.4205(6) 0.7163(3) 0.072(3) Uani 1 1 d . . . . .
C252 C 0.7797(6) 0.3581(6) 0.7126(4) 0.082(4) Uani 1 1 d . . . . .
H25D H 0.7446 0.3241 0.7127 0.123 Uiso 1 1 calc R U . . .
H25E H 0.8236 0.3534 0.7380 0.123 Uiso 1 1 calc R U . . .
H25F H 0.7953 0.3570 0.6847 0.123 Uiso 1 1 calc R U . . .
C253 C 0.7147(7) 0.4233(8) 0.7589(4) 0.097(5) Uani 1 1 d . . . . .
H25G H 0.6949 0.4649 0.7620 0.146 Uiso 1 1 calc R U . . .
H25H H 0.7566 0.4145 0.7848 0.146 Uiso 1 1 calc R U . . .
H25I H 0.6753 0.3922 0.7572 0.146 Uiso 1 1 calc R U . . .
C254 C 0.7990(5) 0.4719(5) 0.7189(3) 0.066(3) Uani 1 1 d . . . . .
H25J H 0.8210 0.4685 0.6934 0.099 Uiso 1 1 calc R U . . .
H25K H 0.8384 0.4678 0.7468 0.099 Uiso 1 1 calc R U . . .
H25L H 0.7747 0.5125 0.7182 0.099 Uiso 1 1 calc R U . . .
C255 C 0.6829(5) 0.7133(5) 0.5943(3) 0.057(2) Uani 1 1 d . . . . .
C256 C 0.7632(6) 0.6909(5) 0.6159(4) 0.066(3) Uani 1 1 d . . . . .
H25M H 0.7636 0.6660 0.6425 0.099 Uiso 1 1 calc R U . . .
H25N H 0.7960 0.7270 0.6247 0.099 Uiso 1 1 calc R U . . .
H25O H 0.7809 0.6656 0.5945 0.099 Uiso 1 1 calc R U . . .
C257 C 0.6560(7) 0.7501(6) 0.6293(4) 0.075(3) Uani 1 1 d . . . . .
H25P H 0.6066 0.7677 0.6156 0.112 Uiso 1 1 calc R U . . .
H25Q H 0.6913 0.7838 0.6410 0.112 Uiso 1 1 calc R U . . .
H25R H 0.6528 0.7224 0.6539 0.112 Uiso 1 1 calc R U . . .
C258 C 0.6853(6) 0.7566(6) 0.5546(4) 0.069(3) Uani 1 1 d . . . . .
H25S H 0.6981 0.7321 0.5310 0.104 Uiso 1 1 calc R U . . .
H25T H 0.7229 0.7891 0.5649 0.104 Uiso 1 1 calc R U . . .
H25U H 0.6362 0.7759 0.5429 0.104 Uiso 1 1 calc R U . . .
C259 C 0.3390(6) 0.7641(5) 0.4259(4) 0.071(3) Uani 1 1 d . U . A 1
C260 C 0.4075(7) 0.8069(5) 0.4341(4) 0.079(3) Uani 1 1 d . U . A 1
H26A H 0.4449 0.7885 0.4207 0.118 Uiso 1 1 calc R U . A 1
H26B H 0.4288 0.8120 0.4664 0.118 Uiso 1 1 calc R U . A 1
H26C H 0.3924 0.8476 0.4205 0.118 Uiso 1 1 calc R U . A 1
C261 C 0.2845(7) 0.7934(5) 0.4490(5) 0.080(3) Uani 1 1 d . U . A 1
H26D H 0.2680 0.8338 0.4352 0.120 Uiso 1 1 calc R U . A 1
H26E H 0.3091 0.7994 0.4808 0.120 Uiso 1 1 calc R U . A 1
H26F H 0.2411 0.7660 0.4459 0.120 Uiso 1 1 calc R U . A 1
C262 C 0.3015(7) 0.7628(5) 0.3762(4) 0.079(3) Uani 1 1 d . U . A 1
H26G H 0.2529 0.7421 0.3710 0.119 Uiso 1 1 calc R U . A 1
H26H H 0.3331 0.7399 0.3606 0.119 Uiso 1 1 calc R U . A 1
H26I H 0.2945 0.8055 0.3647 0.119 Uiso 1 1 calc R U . A 1
C269 C -0.0184(4) 0.5342(3) 0.3916(3) 0.0404(18) Uani 1 1 d . . . . .
C270 C -0.0017(5) 0.5416(4) 0.4362(3) 0.047(2) Uani 1 1 d . . . . .
H270 H 0.0484 0.5378 0.4537 0.057 Uiso 1 1 calc R U . . .
C271 C -0.0590(6) 0.5549(4) 0.4562(3) 0.054(2) Uani 1 1 d . . . . .
H271 H -0.0482 0.5602 0.4877 0.064 Uiso 1 1 calc R U . . .
C272 C -0.1316(6) 0.5604(5) 0.4304(4) 0.060(2) Uani 1 1 d . . . . .
H272 H -0.1706 0.5696 0.4442 0.072 Uiso 1 1 calc R U . . .
C273 C -0.1477(5) 0.5528(5) 0.3854(3) 0.058(2) Uani 1 1 d . . . . .
H273 H -0.1980 0.5555 0.3679 0.070 Uiso 1 1 calc R U . . .
C274 C -0.0917(5) 0.5413(4) 0.3651(3) 0.049(2) Uani 1 1 d . . . . .
H274 H -0.1023 0.5381 0.3335 0.058 Uiso 1 1 calc R U . . .
C901 C 0.2677(7) 0.0387(6) 0.3655(4) 0.079(3) Uani 1 1 d . . . . .
H901 H 0.2447 0.0467 0.3330 0.095 Uiso 1 1 calc R U . . .

loop_
_atom_site_aniso_label
_atom_site_aniso_U_11
_atom_site_aniso_U_22
_atom_site_aniso_U_33
_atom_site_aniso_U_23
_atom_site_aniso_U_13
_atom_site_aniso_U_12
Pd1 0.0415(3) 0.0282(3) 0.0426(3) 0.0004(2) -0.0044(2) -0.0001(2)
Cl1 0.0594(12) 0.0279(9) 0.0484(11) -0.0061(7) 0.0000(9) -0.0001(8)
Cl3 0.0623(17) 0.0191(11) 0.0484(16) 0.000 -0.0083(13) 0.000
Cl4 0.0538(15) 0.0250(11) 0.0381(14) 0.000 -0.0081(11) 0.000
Cl11 0.071(2) 0.158(4) 0.122(3) 0.001(3) 0.017(2) -0.023(2)
Cl12 0.0855(19) 0.094(2) 0.0749(19) -0.0032(16) 0.0194(15) -0.0023(17)
Cl13 0.118(3) 0.073(2) 0.100(3) 0.0100(17) 0.025(2) 0.0020(18)
P1 0.0353(9) 0.0341(10) 0.0379(11) 0.0039(8) 0.0000(8) 0.0014(8)
C101 0.028(3) 0.059(5) 0.034(4) 0.014(3) 0.002(3) 0.001(3)
C102 0.039(4) 0.037(4) 0.037(4) 0.009(3) -0.002(3) -0.001(3)
C103 0.031(3) 0.032(4) 0.044(4) 0.001(3) 0.008(3) 0.007(3)
C104 0.046(4) 0.028(4) 0.049(5) -0.003(3) 0.009(4) -0.002(3)
C105 0.039(4) 0.048(5) 0.044(5) -0.008(4) 0.012(3) 0.002(3)
C106 0.036(4) 0.039(4) 0.053(5) 0.002(4) 0.014(4) -0.004(3)
C107 0.048(5) 0.039(4) 0.058(5) 0.001(4) 0.025(4) 0.001(4)
C108 0.044(4) 0.038(4) 0.056(5) 0.007(4) 0.017(4) -0.003(3)
C109 0.051(5) 0.017(3) 0.064(5) 0.000(3) 0.023(4) -0.001(3)
C110 0.046(4) 0.039(4) 0.048(5) 0.007(3) 0.014(4) -0.005(4)
C111 0.044(4) 0.049(5) 0.046(5) -0.007(4) 0.016(4) 0.002(4)
C112 0.048(5) 0.034(4) 0.060(6) 0.002(4) 0.020(4) 0.004(4)
C113 0.050(5) 0.043(5) 0.045(5) -0.002(4) 0.014(4) -0.003(4)
C114 0.050(5) 0.040(4) 0.052(5) 0.003(4) 0.019(4) -0.003(4)
C115 0.038(4) 0.042(4) 0.049(5) 0.001(3) 0.018(4) 0.002(3)
C116 0.040(4) 0.046(5) 0.040(4) -0.001(3) 0.011(3) 0.002(3)
C117 0.037(4) 0.050(5) 0.042(5) 0.005(4) 0.010(3) 0.003(3)
C118 0.041(4) 0.028(4) 0.055(5) 0.010(3) 0.007(4) -0.004(3)
C119 0.036(4) 0.033(4) 0.037(4) 0.002(3) 0.001(3) 0.004(3)
C120 0.036(4) 0.021(3) 0.047(5) 0.005(3) -0.003(3) 0.004(3)
C121 0.029(3) 0.035(4) 0.046(5) -0.004(3) 0.001(3) -0.005(3)
C122 0.033(3) 0.030(4) 0.042(4) 0.004(3) 0.006(3) 0.008(3)
C123 0.036(4) 0.037(4) 0.044(4) 0.000(3) 0.009(3) 0.002(3)
C124 0.031(3) 0.046(4) 0.033(4) 0.000(3) 0.005(3) -0.003(3)
C125 0.037(4) 0.039(4) 0.042(4) -0.005(3) 0.008(3) 0.001(3)
C126 0.041(4) 0.015(3) 0.056(5) 0.004(3) 0.019(3) 0.001(3)
C127 0.037(4) 0.036(4) 0.038(4) 0.005(3) 0.011(3) 0.000(3)
C128 0.044(4) 0.024(3) 0.049(5) -0.002(3) 0.013(4) -0.001(3)
C129 0.038(4) 0.027(4) 0.048(5) 0.003(3) 0.014(3) 0.004(3)
C130 0.040(4) 0.029(4) 0.041(4) -0.002(3) 0.012(3) -0.005(3)
C131 0.041(4) 0.038(4) 0.042(5) -0.002(3) 0.013(3) -0.001(3)
C132 0.044(4) 0.025(3) 0.043(4) 0.001(3) 0.010(3) -0.001(3)
C133 0.036(4) 0.031(4) 0.045(4) -0.002(3) 0.009(3) -0.001(3)
C134 0.036(4) 0.047(5) 0.038(4) 0.003(3) 0.008(3) 0.001(3)
C135 0.034(4) 0.036(4) 0.039(4) 0.004(3) 0.004(3) 0.000(3)
C136 0.033(4) 0.043(4) 0.036(4) 0.004(3) 0.001(3) 0.004(3)
C137 0.044(4) 0.038(4) 0.028(4) 0.005(3) 0.002(3) -0.025(3)
C138 0.025(3) 0.060(5) 0.025(4) 0.003(3) 0.003(3) -0.008(3)
C139 0.034(4) 0.034(4) 0.036(4) -0.001(3) 0.003(3) 0.000(3)
C140 0.033(3) 0.023(3) 0.036(4) 0.000(3) 0.003(3) -0.001(3)
C141 0.034(4) 0.027(3) 0.039(4) -0.003(3) 0.003(3) 0.007(3)
C142 0.035(4) 0.030(4) 0.038(4) 0.004(3) 0.006(3) 0.003(3)
C143 0.052(5) 0.043(5) 0.060(6) -0.005(4) 0.026(4) 0.003(4)
C144 0.092(8) 0.051(6) 0.095(9) -0.001(5) 0.057(7) 0.013(6)
C145 0.041(4) 0.071(6) 0.059(6) -0.002(5) 0.020(4) 0.002(4)
C146 0.044(5) 0.069(6) 0.056(6) -0.003(5) 0.013(4) 0.009(4)
C147 0.070(6) 0.041(5) 0.070(7) 0.004(4) 0.041(5) 0.002(4)
C148 0.112(10) 0.054(6) 0.088(9) 0.009(6) 0.068(8) -0.002(6)
C149 0.084(7) 0.048(5) 0.061(6) 0.008(4) 0.031(5) 0.002(5)
C150 0.062(6) 0.047(5) 0.102(9) 0.014(5) 0.042(6) -0.004(5)
C151 0.050(5) 0.029(4) 0.056(5) -0.008(3) 0.018(4) 0.002(3)
C152 0.068(6) 0.025(4) 0.077(7) -0.007(4) 0.020(5) -0.002(4)
C153 0.075(6) 0.032(4) 0.067(6) 0.002(4) 0.015(5) 0.010(4)
C154 0.071(6) 0.005(3) 0.085(7) -0.003(3) 0.025(5) 0.000(3)
C155 0.056(5) 0.047(5) 0.063(6) 0.004(4) 0.026(5) 0.005(4)
C156 0.067(6) 0.039(5) 0.086(8) -0.004(5) 0.033(6) 0.005(4)
C157 0.049(5) 0.087(8) 0.079(8) -0.003(6) 0.022(5) 0.017(5)
C158 0.057(5) 0.043(5) 0.069(6) -0.005(4) 0.030(5) 0.000(4)
C159 0.038(4) 0.028(4) 0.060(5) 0.008(3) 0.012(4) -0.007(3)
C160 0.049(5) 0.048(5) 0.045(5) 0.001(4) 0.013(4) -0.003(4)
C161 0.056(5) 0.052(5) 0.072(7) 0.011(5) 0.031(5) 0.001(4)
C162 0.040(5) 0.073(7) 0.063(6) 0.008(5) 0.010(4) -0.006(4)
C201 0.041(4) 0.023(3) 0.043(4) 0.002(3) 0.006(3) 0.000(3)
C202 0.037(4) 0.032(4) 0.047(5) 0.001(3) 0.002(3) 0.000(3)
C203 0.037(4) 0.030(4) 0.052(5) 0.005(3) 0.008(3) -0.002(3)
C204 0.037(4) 0.040(4) 0.050(5) 0.001(3) 0.001(4) 0.000(3)
C205 0.036(4) 0.027(4) 0.061(5) 0.006(3) 0.010(4) 0.000(3)
C206 0.041(4) 0.051(5) 0.053(5) 0.020(4) 0.006(4) 0.001(4)
C207 0.051(5) 0.091(8) 0.096(8) 0.048(7) -0.005(5) -0.020(5)
C208 0.056(6) 0.102(9) 0.104(9) 0.060(7) -0.004(6) -0.016(6)
C209 0.049(5) 0.104(9) 0.091(8) 0.053(7) -0.007(5) -0.018(6)
C210 0.042(5) 0.094(8) 0.043(5) 0.021(5) 0.004(4) 0.005(5)
C211 0.040(5) 0.100(9) 0.041(5) 0.009(5) 0.004(4) 0.011(5)
C212 0.035(4) 0.078(7) 0.040(5) -0.003(4) 0.004(4) -0.001(4)
C213 0.032(4) 0.062(6) 0.043(5) -0.004(4) 0.001(3) -0.006(4)
C214 0.033(4) 0.054(5) 0.054(5) -0.007(4) 0.013(4) -0.009(4)
C215 0.036(4) 0.048(5) 0.050(5) -0.001(4) 0.007(4) -0.004(3)
C216 0.039(4) 0.036(4) 0.059(5) 0.000(4) 0.005(4) -0.010(3)
C217 0.042(4) 0.041(5) 0.061(6) 0.006(4) 0.010(4) -0.011(4)
C218 0.034(4) 0.032(4) 0.059(5) 0.005(3) 0.002(4) -0.002(3)
C219 0.033(4) 0.032(4) 0.047(4) -0.002(3) 0.006(3) 0.000(3)
C220 0.037(4) 0.027(3) 0.042(4) -0.002(3) 0.011(3) 0.004(3)
C221 0.035(4) 0.025(3) 0.047(4) 0.000(3) 0.008(3) 0.002(3)
C222 0.034(4) 0.030(4) 0.048(5) 0.001(3) 0.012(3) 0.003(3)
C223 0.039(4) 0.031(4) 0.047(5) 0.003(3) 0.007(3) 0.002(3)
C224 0.033(4) 0.039(4) 0.043(4) 0.006(3) 0.010(3) 0.006(3)
C225 0.037(4) 0.056(5) 0.043(5) 0.011(4) 0.005(3) -0.005(4)
C226 0.035(4) 0.063(6) 0.071(6) 0.030(5) 0.009(4) 0.000(4)
C227 0.040(4) 0.054(5) 0.066(6) 0.017(4) 0.006(4) -0.006(4)
C228 0.043(5) 0.075(7) 0.066(6) 0.028(5) 0.006(4) -0.007(4)
C229 0.036(4) 0.090(8) 0.045(5) 0.019(5) -0.003(4) 0.001(4)
C230 0.035(4) 0.075(6) 0.036(5) 0.007(4) 0.005(3) 0.002(4)
C231 0.036(4) 0.057(5) 0.043(5) -0.003(4) 0.008(3) 0.002(4)
C232 0.034(4) 0.062(5) 0.043(5) -0.004(4) 0.010(3) -0.001(4)
C233 0.030(4) 0.055(5) 0.048(5) -0.010(4) 0.009(3) 0.004(3)
C234 0.035(4) 0.047(5) 0.046(5) -0.002(4) 0.013(3) -0.002(3)
C235 0.032(4) 0.045(5) 0.052(5) -0.004(4) 0.012(3) 0.004(3)
C236 0.034(3) 0.033(4) 0.038(4) 0.001(3) 0.007(3) -0.002(3)
C237 0.033(4) 0.033(4) 0.041(4) 0.001(3) 0.005(3) 0.002(3)
C238 0.033(4) 0.027(4) 0.053(5) 0.000(3) 0.013(3) 0.002(3)
C239 0.032(3) 0.027(4) 0.049(4) 0.005(3) 0.007(3) 0.000(3)
C240 0.035(4) 0.053(5) 0.039(4) 0.003(4) 0.010(3) -0.004(4)
C241 0.035(4) 0.057(5) 0.038(4) 0.005(4) 0.007(3) 0.006(4)
C242 0.032(4) 0.048(5) 0.041(4) -0.001(3) 0.008(3) 0.004(3)
C243 0.051(5) 0.023(4) 0.065(6) 0.008(3) 0.011(4) -0.003(3)
C244 0.050(5) 0.069(7) 0.056(6) 0.004(5) 0.002(4) -0.004(5)
C245 0.051(5) 0.034(4) 0.081(7) 0.011(4) 0.008(5) -0.005(4)
C246 0.053(5) 0.041(5) 0.074(7) 0.013(4) 0.004(5) -0.016(4)
C247 0.078(7) 0.118(9) 0.168(10) 0.103(7) -0.016(6) -0.024(6)
C248 0.092(10) 0.121(10) 0.200(12) 0.098(8) -0.017(8) -0.020(8)
C249 0.114(10) 0.180(15) 0.196(13) 0.128(11) 0.014(9) -0.010(9)
C250 0.091(8) 0.155(13) 0.178(13) 0.117(10) -0.023(7) -0.021(7)
C251 0.048(5) 0.117(10) 0.042(5) 0.000(6) -0.006(4) 0.007(6)
C252 0.049(6) 0.110(10) 0.069(7) 0.014(7) -0.017(5) -0.004(6)
C253 0.063(7) 0.180(16) 0.038(6) 0.009(7) -0.007(5) 0.002(8)
C254 0.048(5) 0.094(8) 0.041(5) -0.013(5) -0.014(4) 0.014(5)
C255 0.041(4) 0.077(7) 0.048(5) -0.005(5) 0.002(4) -0.008(4)
C256 0.054(5) 0.081(7) 0.054(6) 0.001(5) -0.001(5) -0.017(5)
C257 0.069(7) 0.089(9) 0.069(7) -0.014(6) 0.022(6) -0.016(6)
C258 0.053(5) 0.082(8) 0.063(7) -0.001(5) -0.003(5) -0.017(5)
C259 0.053(5) 0.058(6) 0.090(6) 0.020(4) -0.004(4) -0.023(4)
C260 0.071(6) 0.064(6) 0.086(8) 0.026(5) -0.007(5) -0.026(5)
C261 0.071(6) 0.055(6) 0.106(8) 0.020(5) 0.006(5) -0.015(5)
C262 0.072(6) 0.056(6) 0.092(6) 0.025(5) -0.010(5) -0.022(5)
C269 0.046(4) 0.015(3) 0.059(5) 0.001(3) 0.011(4) 0.007(3)
C270 0.049(5) 0.034(4) 0.053(5) 0.002(3) 0.003(4) 0.000(3)
C271 0.063(6) 0.052(5) 0.042(5) -0.005(4) 0.007(4) 0.005(4)
C272 0.050(5) 0.055(6) 0.077(7) -0.004(5) 0.019(5) 0.001(4)
C273 0.048(5) 0.061(6) 0.061(6) -0.001(5) 0.007(4) 0.013(4)
C274 0.046(5) 0.048(5) 0.047(5) -0.001(4) 0.004(4) -0.007(4)
C901 0.066(7) 0.094(9) 0.072(8) -0.004(6) 0.008(6) -0.008(6)

loop_
_atom_type_symbol
_atom_type_description
_atom_type_scat_dispersion_real
_atom_type_scat_dispersion_imag
_atom_type_scat_source
C C 0.0181 0.0091 'International Tables Vol C Tables 4.2.6.8 and 6.1.1.4'
H H 0.0000 0.0000 'International Tables Vol C Tables 4.2.6.8 and 6.1.1.4'
P P 0.2955 0.4335 'International Tables Vol C Tables 4.2.6.8 and 6.1.1.4'
Cl Cl 0.3639 0.7018 'International Tables Vol C Tables 4.2.6.8 and 6.1.1.4'
Pd Pd 0.1215 3.9337 'International Tables Vol C Tables 4.2.6.8 and 6.1.1.4'

loop_
_geom_angle_atom_site_label_1
_geom_angle_atom_site_label_2
_geom_angle_atom_site_label_3
_geom_angle
_geom_angle_site_symmetry_1
_geom_angle_site_symmetry_3
P1 Pd1 Cl1 85.20(7) . .
P1 Pd1 Cl4 94.37(7) . .
Cl1 Pd1 Cl4 178.76(7) . .
P1 Pd1 Cl3 171.24(6) . .
Cl1 Pd1 Cl3 94.09(7) . .
Cl4 Pd1 Cl3 86.16(6) . .
Pd1 Cl3 Pd1 91.95(8) . 2
Pd1 Cl4 Pd1 95.74(9) 2 .
C202 P1 C102 101.5(3) . .
C202 P1 C269 107.7(4) . .
C102 P1 C269 103.3(4) . .
C202 P1 Pd1 120.9(3) . .
C102 P1 Pd1 116.9(3) . .
C269 P1 Pd1 105.0(2) . .
C102 C101 C120 120.7(7) . .
C102 C101 H101 119.7 . .
C120 C101 H101 119.7 . .
C103 C102 C101 120.7(7) . .
C103 C102 P1 117.9(6) . .
C101 C102 P1 120.8(6) . .
C102 C103 C122 120.8(7) . .
C102 C103 H103 119.6 . .
C122 C103 H103 119.6 . .
C105 C104 C123 122.3(7) . .
C105 C104 H104 118.9 . .
C123 C104 H104 118.9 . .
C104 C105 C106 118.5(8) . .
C104 C105 C143 121.1(8) . .
C106 C105 C143 120.3(8) . .
C105 C106 C125 122.3(8) . .
C105 C106 H106 118.8 . .
C125 C106 H106 118.8 . .
C108 C107 C126 123.1(8) . .
C108 C107 H107 118.4 . .
C126 C107 H107 118.4 . .
C107 C108 C109 117.4(8) . .
C107 C108 C147 123.4(8) . .
C109 C108 C147 119.2(7) . .
C108 C109 C128 121.8(7) . .
C108 C109 H109 119.1 . .
C128 C109 H109 119.1 . .
C129 C110 C111 122.6(8) . .
C129 C110 H110 118.7 . .
C111 C110 H110 118.7 . .
C112 C111 C110 118.0(8) . .
C112 C111 C151 122.8(8) . .
C110 C111 C151 119.3(8) . .
C111 C112 C131 122.5(8) . .
C111 C112 H112 118.8 . .
C131 C112 H112 118.8 . .
C114 C113 C132 122.4(8) . .
C114 C113 H113 118.8 . .
C132 C113 H113 118.8 . .
C115 C114 C113 117.6(8) . .
C115 C114 C155 123.2(8) . .
C113 C114 C155 119.1(8) . .
C114 C115 C134 123.0(8) . .
C114 C115 H115 118.5 . .
C134 C115 H115 118.5 . .
C117 C116 C135 122.5(8) . .
C117 C116 H116 118.8 . .
C135 C116 H116 118.8 . .
C116 C117 C118 118.9(8) . .
C116 C117 C159 121.9(7) . .
C118 C117 C159 119.0(7) . .
C117 C118 C119 120.9(7) . .
C117 C118 H118 119.6 . .
C119 C118 H118 119.6 . .
C136 C119 C118 119.5(7) . .
C136 C119 C120 120.4(7) . .
C118 C119 C120 120.0(7) . .
C101 C120 C121 118.8(7) . .
C101 C120 C119 122.8(7) . .
C121 C120 C119 118.3(6) . .
C122 C121 C138 119.5(7) . .
C122 C121 C120 118.9(7) . .
C138 C121 C120 121.5(7) . .
C103 C122 C121 119.9(7) . .
C103 C122 C123 119.1(7) . .
C121 C122 C123 120.9(7) . .
C104 C123 C124 118.6(7) . .
C104 C123 C122 122.5(7) . .
C124 C123 C122 118.8(7) . .
C123 C124 C125 119.5(7) . .
C123 C124 C139 120.3(7) . .
C125 C124 C139 120.2(7) . .
C106 C125 C124 118.7(7) . .
C106 C125 C126 121.9(8) . .
C124 C125 C126 119.2(7) . .
C107 C126 C127 118.9(6) . .
C107 C126 C125 120.9(7) . .
C127 C126 C125 120.2(7) . .
C128 C127 C126 119.4(7) . .
C128 C127 C140 121.0(7) . .
C126 C127 C140 119.5(7) . .
C127 C128 C109 119.4(7) . .
C127 C128 C129 120.4(7) . .
C109 C128 C129 120.2(7) . .
C110 C129 C130 119.9(7) . .
C110 C129 C128 122.5(7) . .
C130 C129 C128 117.6(7) . .
C129 C130 C141 121.9(7) . .
C129 C130 C131 117.3(7) . .
C141 C130 C131 120.8(7) . .
C112 C131 C130 119.7(7) . .
C112 C131 C132 122.7(7) . .
C130 C131 C132 117.5(7) . .
C133 C132 C113 118.5(7) . .
C133 C132 C131 121.6(7) . .
C113 C132 C131 119.8(7) . .
C132 C133 C134 120.3(7) . .
C132 C133 C142 120.1(7) . .
C134 C133 C142 119.6(7) . .
C115 C134 C133 118.1(7) . .
C115 C134 C135 122.1(7) . .
C133 C134 C135 119.8(7) . .
C116 C135 C136 118.7(7) . .
C116 C135 C134 121.3(7) . .
C136 C135 C134 119.9(7) . .
C119 C136 C135 119.5(7) . .
C119 C136 C137 118.2(7) . .
C135 C136 C137 122.3(7) . .
C138 C137 C136 124.6(7) . .
C138 C137 C142 118.3(7) . .
C136 C137 C142 117.1(8) . .
C137 C138 C139 122.6(8) . .
C137 C138 C121 116.9(7) . .
C139 C138 C121 120.4(7) . .
C140 C139 C138 119.9(7) . .
C140 C139 C124 120.1(7) . .
C138 C139 C124 119.9(7) . .
C139 C140 C141 120.2(7) . .
C139 C140 C127 120.6(7) . .
C141 C140 C127 119.2(6) . .
C142 C141 C130 121.2(7) . .
C142 C141 C140 119.0(6) . .
C130 C141 C140 119.8(7) . .
C141 C142 C137 120.0(7) . .
C141 C142 C133 118.8(7) . .
C137 C142 C133 121.2(7) . .
C144 C143 C146 108.1(8) . .
C144 C143 C145 108.0(9) . .
C146 C143 C145 110.7(8) . .
C144 C143 C105 112.4(8) . .
C146 C143 C105 110.1(7) . .
C145 C143 C105 107.6(7) . .
C143 C144 H14A 109.5 . .
C143 C144 H14B 109.5 . .
H14A C144 H14B 109.5 . .
C143 C144 H14C 109.5 . .
H14A C144 H14C 109.5 . .
H14B C144 H14C 109.5 . .
C143 C145 H14D 109.5 . .
C143 C145 H14E 109.5 . .
H14D C145 H14E 109.5 . .
C143 C145 H14F 109.5 . .
H14D C145 H14F 109.5 . .
H14E C145 H14F 109.5 . .
C143 C146 H14G 109.5 . .
C143 C146 H14H 109.5 . .
H14G C146 H14H 109.5 . .
C143 C146 H14I 109.5 . .
H14G C146 H14I 109.5 . .
H14H C146 H14I 109.5 . .
C150 C147 C149 112.5(8) . .
C150 C147 C108 108.9(8) . .
C149 C147 C108 109.4(8) . .
C150 C147 C148 108.4(9) . .
C149 C147 C148 106.9(9) . .
C108 C147 C148 110.7(8) . .
C147 C148 H14J 109.5 . .
C147 C148 H14K 109.5 . .
H14J C148 H14K 109.5 . .
C147 C148 H14L 109.5 . .
H14J C148 H14L 109.5 . .
H14K C148 H14L 109.5 . .
C147 C149 H14M 109.5 . .
C147 C149 H14N 109.5 . .
H14M C149 H14N 109.5 . .
C147 C149 H14O 109.5 . .
H14M C149 H14O 109.5 . .
H14N C149 H14O 109.5 . .
C147 C150 H15A 109.5 . .
C147 C150 H15B 109.5 . .
H15A C150 H15B 109.5 . .
C147 C150 H15C 109.5 . .
H15A C150 H15C 109.5 . .
H15B C150 H15C 109.5 . .
C111 C151 C152 110.2(7) . .
C111 C151 C153 108.2(7) . .
C152 C151 C153 109.9(8) . .
C111 C151 C154 111.3(7) . .
C152 C151 C154 108.0(7) . .
C153 C151 C154 109.2(7) . .
C151 C152 H15D 109.5 . .
C151 C152 H15E 109.5 . .
H15D C152 H15E 109.5 . .
C151 C152 H15F 109.5 . .
H15D C152 H15F 109.5 . .
H15E C152 H15F 109.5 . .
C151 C153 H15G 109.5 . .
C151 C153 H15H 109.5 . .
H15G C153 H15H 109.5 . .
C151 C153 H15I 109.5 . .
H15G C153 H15I 109.5 . .
H15H C153 H15I 109.5 . .
C151 C154 H15J 109.5 . .
C151 C154 H15K 109.5 . .
H15J C154 H15K 109.5 . .
C151 C154 H15L 109.5 . .
H15J C154 H15L 109.5 . .
H15K C154 H15L 109.5 . .
C156 C155 C158 108.9(8) . .
C156 C155 C157 108.8(9) . .
C158 C155 C157 108.6(8) . .
C156 C155 C114 112.4(8) . .
C158 C155 C114 110.6(7) . .
C157 C155 C114 107.3(8) . .
C155 C156 H15M 109.5 . .
C155 C156 H15N 109.5 . .
H15M C156 H15N 109.5 . .
C155 C156 H15O 109.5 . .
H15M C156 H15O 109.5 . .
H15N C156 H15O 109.5 . .
C155 C157 H15P 109.5 . .
C155 C157 H15Q 109.5 . .
H15P C157 H15Q 109.5 . .
C155 C157 H15R 109.5 . .
H15P C157 H15R 109.5 . .
H15Q C157 H15R 109.5 . .
C155 C158 H15S 109.5 . .
C155 C158 H15T 109.5 . .
H15S C158 H15T 109.5 . .
C155 C158 H15U 109.5 . .
H15S C158 H15U 109.5 . .
H15T C158 H15U 109.5 . .
C161 C159 C160 107.8(7) . .
C161 C159 C117 112.1(7) . .
C160 C159 C117 112.2(7) . .
C161 C159 C162 108.3(8) . .
C160 C159 C162 108.7(7) . .
C117 C159 C162 107.7(7) . .
C159 C160 H16A 109.5 . .
C159 C160 H16B 109.5 . .
H16A C160 H16B 109.5 . .
C159 C160 H16C 109.5 . .
H16A C160 H16C 109.5 . .
H16B C160 H16C 109.5 . .
C159 C161 H16D 109.5 . .
C159 C161 H16E 109.5 . .
H16D C161 H16E 109.5 . .
C159 C161 H16F 109.5 . .
H16D C161 H16F 109.5 . .
H16E C161 H16F 109.5 . .
C159 C162 H16G 109.5 . .
C159 C162 H16H 109.5 . .
H16G C162 H16H 109.5 . .
C159 C162 H16I 109.5 . .
H16G C162 H16I 109.5 . .
H16H C162 H16I 109.5 . .
C202 C201 C220 121.6(7) . .
C202 C201 H201 119.2 . .
C220 C201 H201 119.2 . .
C201 C202 C203 119.9(7) . .
C201 C202 P1 124.0(6) . .
C203 C202 P1 116.0(6) . .
C222 C203 C202 120.8(7) . .
C222 C203 H203 119.6 . .
C202 C203 H203 119.6 . .
C223 C204 C205 122.5(8) . .
C223 C204 H204 118.7 . .
C205 C204 H204 118.7 . .
C206 C205 C204 115.8(7) . .
C206 C205 C243 123.1(7) . .
C204 C205 C243 121.1(7) . .
C225 C206 C205 124.3(8) . .
C225 C206 H206 117.8 . .
C205 C206 H206 117.8 . .
C208 C207 C226 123.0(11) . .
C208 C207 H207 118.5 . .
C226 C207 H207 118.5 . .
C209 C208 C207 116.6(11) . .
C209 C208 C247 124.4(11) . .
C207 C208 C247 119.0(11) . .
C208 C209 C228 123.6(10) . .
C208 C209 H209 118.2 . .
C228 C209 H209 118.2 . .
C229 C210 C211 124.2(10) . .
C229 C210 H210 117.9 . .
C211 C210 H210 117.9 . .
C212 C211 C210 117.0(8) . .
C212 C211 C251 122.9(10) . .
C210 C211 C251 120.1(10) . .
C211 C212 C231 122.1(9) . .
C211 C212 H212 118.9 . .
C231 C212 H212 118.9 . .
C214 C213 C232 123.7(8) . .
C214 C213 H213 118.2 . .
C232 C213 H213 118.2 . .
C213 C214 C215 116.8(8) . .
C213 C214 C255 122.8(8) . .
C215 C214 C255 120.1(8) . .
C234 C215 C214 122.5(8) . .
C234 C215 H215 118.8 . .
C214 C215 H215 118.8 . .
C217 C216 C235 123.1(7) . .
C217 C216 H216 118.4 . .
C235 C216 H216 118.4 . .
C216 C217 C218 116.9(8) . .
C216 C217 C259 121.7(8) . .
C218 C217 C259 121.2(8) . .
C219 C218 C217 122.9(8) . .
C219 C218 H218 118.6 . .
C217 C218 H218 118.6 . .
C218 C219 C236 120.4(7) . .
C218 C219 C220 121.8(7) . .
C236 C219 C220 117.5(7) . .
C201 C220 C221 118.0(7) . .
C201 C220 C219 121.4(7) . .
C221 C220 C219 120.5(7) . .
C222 C221 C220 119.6(7) . .
C222 C221 C238 120.2(7) . .
C220 C221 C238 120.2(7) . .
C203 C222 C221 120.0(7) . .
C203 C222 C223 120.3(7) . .
C221 C222 C223 119.7(7) . .
C204 C223 C224 120.9(7) . .
C204 C223 C222 121.4(7) . .
C224 C223 C222 117.7(7) . .
C223 C224 C225 117.0(7) . .
C223 C224 C239 122.0(7) . .
C225 C224 C239 121.0(7) . .
C206 C225 C224 119.2(8) . .
C206 C225 C226 122.7(8) . .
C224 C225 C226 118.1(7) . .
C207 C226 C227 118.6(9) . .
C207 C226 C225 120.4(9) . .
C227 C226 C225 120.9(8) . .
C228 C227 C226 119.2(8) . .
C228 C227 C240 121.1(8) . .
C226 C227 C240 119.7(8) . .
C209 C228 C227 118.7(9) . .
C209 C228 C229 122.0(9) . .
C227 C228 C229 119.2(9) . .
C210 C229 C230 118.1(10) . .
C210 C229 C228 122.4(10) . .
C230 C229 C228 119.5(8) . .
C231 C230 C229 119.2(8) . .
C231 C230 C241 121.0(9) . .
C229 C230 C241 119.9(8) . .
C212 C231 C230 119.4(9) . .
C212 C231 C232 120.9(8) . .
C230 C231 C232 119.6(8) . .
C213 C232 C233 118.6(9) . .
C213 C232 C231 122.0(8) . .
C233 C232 C231 119.4(8) . .
C234 C233 C232 119.0(8) . .
C234 C233 C242 120.6(7) . .
C232 C233 C242 120.4(8) . .
C215 C234 C233 119.4(8) . .
C215 C234 C235 121.5(8) . .
C233 C234 C235 119.1(7) . .
C216 C235 C236 119.4(7) . .
C216 C235 C234 121.3(8) . .
C236 C235 C234 119.2(8) . .
C235 C236 C237 121.4(7) . .
C235 C236 C219 117.1(7) . .
C237 C236 C219 121.5(7) . .
C242 C237 C238 119.3(7) . .
C242 C237 C236 119.5(7) . .
C238 C237 C236 121.1(7) . .
C239 C238 C237 120.9(7) . .
C239 C238 C221 120.2(7) . .
C237 C238 C221 118.9(7) . .
C238 C239 C240 120.3(7) . .
C238 C239 C224 120.3(7) . .
C240 C239 C224 119.4(7) . .
C241 C240 C239 120.4(8) . .
C241 C240 C227 119.1(7) . .
C239 C240 C227 120.5(7) . .
C240 C241 C230 121.1(8) . .
C240 C241 C242 118.8(7) . .
C230 C241 C242 120.1(8) . .
C237 C242 C241 120.4(7) . .
C237 C242 C233 120.2(8) . .
C241 C242 C233 119.5(7) . .
C205 C243 C244 108.3(8) . .
C205 C243 C246 112.6(7) . .
C244 C243 C246 109.4(8) . .
C205 C243 C245 110.6(7) . .
C244 C243 C245 110.0(8) . .
C246 C243 C245 106.0(8) . .
C243 C244 H24A 109.5 . .
C243 C244 H24B 109.5 . .
H24A C244 H24B 109.5 . .
C243 C244 H24C 109.5 . .
H24A C244 H24C 109.5 . .
H24B C244 H24C 109.5 . .
C243 C245 H24D 109.5 . .
C243 C245 H24E 109.5 . .
H24D C245 H24E 109.5 . .
C243 C245 H24F 109.5 . .
H24D C245 H24F 109.5 . .
H24E C245 H24F 109.5 . .
C243 C246 H24G 109.5 . .
C243 C246 H24H 109.5 . .
H24G C246 H24H 109.5 . .
C243 C246 H24I 109.5 . .
H24G C246 H24I 109.5 . .
H24H C246 H24I 109.5 . .
C249 C247 C250 110.4(16) . .
C249 C247 C248 108.4(15) . .
C250 C247 C248 110.5(18) . .
C249 C247 C208 105.9(16) . .
C250 C247 C208 110.5(12) . .
C248 C247 C208 111.0(14) . .
C247 C248 H24J 109.5 . .
C247 C248 H24K 109.5 . .
H24J C248 H24K 109.5 . .
C247 C248 H24L 109.5 . .
H24J C248 H24L 109.5 . .
H24K C248 H24L 109.5 . .
C247 C249 H24M 109.5 . .
C247 C249 H24N 109.5 . .
H24M C249 H24N 109.5 . .
C247 C249 H24O 109.5 . .
H24M C249 H24O 109.5 . .
H24N C249 H24O 109.5 . .
C247 C250 H25A 109.5 . .
C247 C250 H25B 109.5 . .
H25A C250 H25B 109.5 . .
C247 C250 H25C 109.5 . .
H25A C250 H25C 109.5 . .
H25B C250 H25C 109.5 . .
C254 C251 C211 110.9(10) . .
C254 C251 C253 107.8(10) . .
C211 C251 C253 108.0(9) . .
C254 C251 C252 107.9(9) . .
C211 C251 C252 111.2(9) . .
C253 C251 C252 111.0(11) . .
C251 C252 H25D 109.5 . .
C251 C252 H25E 109.5 . .
H25D C252 H25E 109.5 . .
C251 C252 H25F 109.5 . .
H25D C252 H25F 109.5 . .
H25E C252 H25F 109.5 . .
C251 C253 H25G 109.5 . .
C251 C253 H25H 109.5 . .
H25G C253 H25H 109.5 . .
C251 C253 H25I 109.5 . .
H25G C253 H25I 109.5 . .
H25H C253 H25I 109.5 . .
C251 C254 H25J 109.5 . .
C251 C254 H25K 109.5 . .
H25J C254 H25K 109.5 . .
C251 C254 H25L 109.5 . .
H25J C254 H25L 109.5 . .
H25K C254 H25L 109.5 . .
C257 C255 C256 108.0(9) . .
C257 C255 C214 108.4(8) . .
C256 C255 C214 111.1(9) . .
C257 C255 C258 109.5(10) . .
C256 C255 C258 108.0(8) . .
C214 C255 C258 111.7(8) . .
C255 C256 H25M 109.5 . .
C255 C256 H25N 109.5 . .
H25M C256 H25N 109.5 . .
C255 C256 H25O 109.5 . .
H25M C256 H25O 109.5 . .
H25N C256 H25O 109.5 . .
C255 C257 H25P 109.5 . .
C255 C257 H25Q 109.5 . .
H25P C257 H25Q 109.5 . .
C255 C257 H25R 109.5 . .
H25P C257 H25R 109.5 . .
H25Q C257 H25R 109.5 . .
C255 C258 H25S 109.5 . .
C255 C258 H25T 109.5 . .
H25S C258 H25T 109.5 . .
C255 C258 H25U 109.5 . .
H25S C258 H25U 109.5 . .
H25T C258 H25U 109.5 . .
C262 C259 C261 107.4(10) . .
C262 C259 C260 108.7(9) . .
C261 C259 C260 107.2(10) . .
C262 C259 C217 111.8(9) . .
C261 C259 C217 109.1(9) . .
C260 C259 C217 112.5(9) . .
C259 C260 H26A 109.5 . .
C259 C260 H26B 109.5 . .
H26A C260 H26B 109.5 . .
C259 C260 H26C 109.5 . .
H26A C260 H26C 109.5 . .
H26B C260 H26C 109.5 . .
C259 C261 H26D 109.5 . .
C259 C261 H26E 109.5 . .
H26D C261 H26E 109.5 . .
C259 C261 H26F 109.5 . .
H26D C261 H26F 109.5 . .
H26E C261 H26F 109.5 . .
C259 C262 H26G 109.5 . .
C259 C262 H26H 109.5 . .
H26G C262 H26H 109.5 . .
C259 C262 H26I 109.5 . .
H26G C262 H26I 109.5 . .
H26H C262 H26I 109.5 . .
C270 C269 C274 121.2(8) . .
C270 C269 P1 123.0(6) . .
C274 C269 P1 115.8(7) . .
C269 C270 C271 118.9(8) . .
C269 C270 H270 120.6 . .
C271 C270 H270 120.6 . .
C272 C271 C270 120.1(9) . .
C272 C271 H271 119.9 . .
C270 C271 H271 119.9 . .
C273 C272 C271 120.4(10) . .
C273 C272 H272 119.8 . .
C271 C272 H272 119.8 . .
C272 C273 C274 120.2(9) . .
C272 C273 H273 119.9 . .
C274 C273 H273 119.9 . .
C273 C274 C269 119.2(9) . .
C273 C274 H274 120.4 . .
C269 C274 H274 120.4 . .
Cl13 C901 Cl11 111.0(7) . .
Cl13 C901 Cl12 110.7(7) . .
Cl11 C901 Cl12 111.3(7) . .
Cl13 C901 H901 107.9 . .
Cl11 C901 H901 107.9 . .
Cl12 C901 H901 107.9 . .

loop_
_geom_bond_atom_site_label_1
_geom_bond_atom_site_label_2
_geom_bond_distance
_geom_bond_site_symmetry_2
Pd1 P1 2.215(2) .
Pd1 Cl1 2.2801(19) .
Pd1 Cl4 2.3237(17) .
Pd1 Cl3 2.3966(17) .
Cl3 Pd1 2.3967(17) 2
Cl4 Pd1 2.3237(17) 2
Cl11 C901 1.746(12) .
Cl12 C901 1.749(13) .
Cl13 C901 1.746(14) .
P1 C202 1.824(8) .
P1 C102 1.842(8) .
P1 C269 1.843(9) .
C101 C102 1.387(12) .
C101 C120 1.389(11) .
C101 H101 0.9500 .
C102 C103 1.370(11) .
C103 C122 1.394(10) .
C103 H103 0.9500 .
C104 C105 1.379(12) .
C104 C123 1.405(11) .
C104 H104 0.9500 .
C105 C106 1.381(12) .
C105 C143 1.545(12) .
C106 C125 1.398(11) .
C106 H106 0.9500 .
C107 C108 1.372(12) .
C107 C126 1.402(11) .
C107 H107 0.9500 .
C108 C109 1.409(12) .
C108 C147 1.537(12) .
C109 C128 1.409(11) .
C109 H109 0.9500 .
C110 C129 1.371(11) .
C110 C111 1.388(12) .
C110 H110 0.9500 .
C111 C112 1.375(12) .
C111 C151 1.529(12) .
C112 C131 1.380(11) .
C112 H112 0.9500 .
C113 C114 1.394(12) .
C113 C132 1.407(12) .
C113 H113 0.9500 .
C114 C115 1.362(12) .
C114 C155 1.555(13) .
C115 C134 1.407(11) .
C115 H115 0.9500 .
C116 C117 1.375(12) .
C116 C135 1.408(11) .
C116 H116 0.9500 .
C117 C118 1.390(12) .
C117 C159 1.545(11) .
C118 C119 1.425(11) .
C118 H118 0.9500 .
C119 C136 1.403(11) .
C119 C120 1.462(11) .
C120 C121 1.444(11) .
C121 C122 1.401(11) .
C121 C138 1.443(11) .
C122 C123 1.452(11) .
C123 C124 1.414(11) .
C124 C125 1.419(11) .
C124 C139 1.447(11) .
C125 C126 1.450(10) .
C126 C127 1.418(11) .
C127 C128 1.398(11) .
C127 C140 1.449(11) .
C128 C129 1.480(11) .
C129 C130 1.426(11) .
C130 C141 1.429(10) .
C130 C131 1.433(11) .
C131 C132 1.479(11) .
C132 C133 1.392(10) .
C133 C134 1.415(11) .
C133 C142 1.464(11) .
C134 C135 1.458(11) .
C135 C136 1.418(11) .
C136 C137 1.443(11) .
C137 C138 1.382(12) .
C137 C142 1.452(10) .
C138 C139 1.400(11) .
C139 C140 1.397(10) .
C140 C141 1.432(11) .
C141 C142 1.423(11) .
C143 C144 1.508(13) .
C143 C146 1.519(13) .
C143 C145 1.544(14) .
C144 H14A 0.9800 .
C144 H14B 0.9800 .
C144 H14C 0.9800 .
C145 H14D 0.9800 .
C145 H14E 0.9800 .
C145 H14F 0.9800 .
C146 H14G 0.9800 .
C146 H14H 0.9800 .
C146 H14I 0.9800 .
C147 C150 1.517(15) .
C147 C149 1.525(15) .
C147 C148 1.549(14) .
C148 H14J 0.9800 .
C148 H14K 0.9800 .
C148 H14L 0.9800 .
C149 H14M 0.9800 .
C149 H14N 0.9800 .
C149 H14O 0.9800 .
C150 H15A 0.9800 .
C150 H15B 0.9800 .
C150 H15C 0.9800 .
C151 C152 1.536(13) .
C151 C153 1.538(13) .
C151 C154 1.547(12) .
C152 H15D 0.9800 .
C152 H15E 0.9800 .
C152 H15F 0.9800 .
C153 H15G 0.9800 .
C153 H15H 0.9800 .
C153 H15I 0.9800 .
C154 H15J 0.9800 .
C154 H15K 0.9800 .
C154 H15L 0.9800 .
C155 C156 1.519(14) .
C155 C158 1.539(13) .
C155 C157 1.550(14) .
C156 H15M 0.9800 .
C156 H15N 0.9800 .
C156 H15O 0.9800 .
C157 H15P 0.9800 .
C157 H15Q 0.9800 .
C157 H15R 0.9800 .
C158 H15S 0.9800 .
C158 H15T 0.9800 .
C158 H15U 0.9800 .
C159 C161 1.522(13) .
C159 C160 1.533(11) .
C159 C162 1.546(12) .
C160 H16A 0.9800 .
C160 H16B 0.9800 .
C160 H16C 0.9800 .
C161 H16D 0.9800 .
C161 H16E 0.9800 .
C161 H16F 0.9800 .
C162 H16G 0.9800 .
C162 H16H 0.9800 .
C162 H16I 0.9800 .
C201 C202 1.361(11) .
C201 C220 1.410(11) .
C201 H201 0.9500 .
C202 C203 1.410(11) .
C203 C222 1.366(11) .
C203 H203 0.9500 .
C204 C223 1.383(11) .
C204 C205 1.396(11) .
C204 H204 0.9500 .
C205 C206 1.386(12) .
C205 C243 1.516(11) .
C206 C225 1.368(12) .
C206 H206 0.9500 .
C207 C208 1.388(15) .
C207 C226 1.400(14) .
C207 H207 0.9500 .
C208 C209 1.379(17) .
C208 C247 1.570(17) .
C209 C228 1.392(15) .
C209 H209 0.9500 .
C210 C229 1.377(12) .
C210 C211 1.396(16) .
C210 H210 0.9500 .
C211 C212 1.382(14) .
C211 C251 1.527(13) .
C212 C231 1.406(12) .
C212 H212 0.9500 .
C213 C214 1.378(13) .
C213 C232 1.386(12) .
C213 H213 0.9500 .
C214 C215 1.397(12) .
C214 C255 1.544(13) .
C215 C234 1.396(11) .
C215 H215 0.9500 .
C216 C217 1.380(12) .
C216 C235 1.402(12) .
C216 H216 0.9500 .
C217 C218 1.388(11) .
C217 C259 1.536(14) .
C218 C219 1.373(11) .
C218 H218 0.9500 .
C219 C236 1.434(10) .
C219 C220 1.464(10) .
C220 C221 1.428(10) .
C221 C222 1.414(11) .
C221 C238 1.447(11) .
C222 C223 1.491(11) .
C223 C224 1.402(11) .
C224 C225 1.437(11) .
C224 C239 1.438(11) .
C225 C226 1.447(12) .
C226 C227 1.413(13) .
C227 C228 1.410(13) .
C227 C240 1.443(12) .
C228 C229 1.462(15) .
C229 C230 1.427(14) .
C230 C231 1.413(13) .
C230 C241 1.430(11) .
C231 C232 1.473(13) .
C232 C233 1.425(12) .
C233 C234 1.404(13) .
C233 C242 1.448(12) .
C234 C235 1.463(11) .
C235 C236 1.416(11) .
C236 C237 1.420(10) .
C237 C242 1.408(11) .
C237 C238 1.420(11) .
C238 C239 1.391(10) .
C239 C240 1.415(11) .
C240 C241 1.413(12) .
C241 C242 1.441(12) .
C243 C244 1.527(14) .
C243 C246 1.547(12) .
C243 C245 1.556(13) .
C244 H24A 0.9800 .
C244 H24B 0.9800 .
C244 H24C 0.9800 .
C245 H24D 0.9800 .
C245 H24E 0.9800 .
C245 H24F 0.9800 .
C246 H24G 0.9800 .
C246 H24H 0.9800 .
C246 H24I 0.9800 .
C247 C249 1.51(3) .
C247 C250 1.51(2) .
C247 C248 1.53(3) .
C248 H24J 0.9800 .
C248 H24K 0.9800 .
C248 H24L 0.9800 .
C249 H24M 0.9800 .
C249 H24N 0.9800 .
C249 H24O 0.9800 .
C250 H25A 0.9800 .
C250 H25B 0.9800 .
C250 H25C 0.9800 .
C251 C254 1.522(17) .
C251 C253 1.527(16) .
C251 C252 1.535(18) .
C252 H25D 0.9800 .
C252 H25E 0.9800 .
C252 H25F 0.9800 .
C253 H25G 0.9800 .
C253 H25H 0.9800 .
C253 H25I 0.9800 .
C254 H25J 0.9800 .
C254 H25K 0.9800 .
C254 H25L 0.9800 .
C255 C257 1.526(15) .
C255 C256 1.541(14) .
C255 C258 1.551(15) .
C256 H25M 0.9800 .
C256 H25N 0.9800 .
C256 H25O 0.9800 .
C257 H25P 0.9800 .
C257 H25Q 0.9800 .
C257 H25R 0.9800 .
C258 H25S 0.9800 .
C258 H25T 0.9800 .
C258 H25U 0.9800 .
C259 C262 1.518(16) .
C259 C261 1.519(18) .
C259 C260 1.534(14) .
C260 H26A 0.9800 .
C260 H26B 0.9800 .
C260 H26C 0.9800 .
C261 H26D 0.9800 .
C261 H26E 0.9800 .
C261 H26F 0.9800 .
C262 H26G 0.9800 .
C262 H26H 0.9800 .
C262 H26I 0.9800 .
C269 C270 1.344(12) .
C269 C274 1.401(12) .
C270 C271 1.392(14) .
C270 H270 0.9500 .
C271 C272 1.381(14) .
C271 H271 0.9500 .
C272 C273 1.357(15) .
C272 H272 0.9500 .
C273 C274 1.368(14) .
C273 H273 0.9500 .
C274 H274 0.9500 .
C901 H901 1.0000 .

loop_
_geom_torsion_atom_site_label_1
_geom_torsion_atom_site_label_2
_geom_torsion_atom_site_label_3
_geom_torsion_atom_site_label_4
_geom_torsion
C120 C101 C102 C103 -2.1(11)
C120 C101 C102 P1 168.5(6)
C202 P1 C102 C103 97.8(6)
C269 P1 C102 C103 -13.7(7)
Pd1 P1 C102 C103 -128.4(5)
C202 P1 C102 C101 -73.0(7)
C269 P1 C102 C101 175.4(6)
Pd1 P1 C102 C101 60.7(7)
C101 C102 C103 C122 3.7(11)
P1 C102 C103 C122 -167.2(6)
C123 C104 C105 C106 1.8(12)
C123 C104 C105 C143 178.9(8)
C104 C105 C106 C125 -0.1(13)
C143 C105 C106 C125 -177.2(8)
C126 C107 C108 C109 -0.9(14)
C126 C107 C108 C147 179.2(9)
C107 C108 C109 C128 1.1(13)
C147 C108 C109 C128 -179.0(8)
C129 C110 C111 C112 -0.6(13)
C129 C110 C111 C151 178.9(8)
C110 C111 C112 C131 2.0(13)
C151 C111 C112 C131 -177.6(8)
C132 C113 C114 C115 -3.4(13)
C132 C113 C114 C155 172.5(8)
C113 C114 C115 C134 3.1(13)
C155 C114 C115 C134 -172.7(8)
C135 C116 C117 C118 -2.3(12)
C135 C116 C117 C159 172.4(7)
C116 C117 C118 C119 2.6(12)
C159 C117 C118 C119 -172.2(7)
C117 C118 C119 C136 -1.1(11)
C117 C118 C119 C120 174.9(7)
C102 C101 C120 C121 -1.5(11)
C102 C101 C120 C119 -178.7(7)
C136 C119 C120 C101 172.9(7)
C118 C119 C120 C101 -3.1(11)
C136 C119 C120 C121 -4.4(10)
C118 C119 C120 C121 179.7(7)
C101 C120 C121 C122 3.6(10)
C119 C120 C121 C122 -179.1(7)
C101 C120 C121 C138 -173.6(7)
C119 C120 C121 C138 3.8(10)
C102 C103 C122 C121 -1.5(11)
C102 C103 C122 C123 175.6(7)
C138 C121 C122 C103 175.1(7)
C120 C121 C122 C103 -2.1(11)
C138 C121 C122 C123 -2.0(11)
C120 C121 C122 C123 -179.2(7)
C105 C104 C123 C124 -1.3(12)
C105 C104 C123 C122 -178.2(8)
C103 C122 C123 C104 3.8(11)
C121 C122 C123 C104 -179.1(7)
C103 C122 C123 C124 -173.0(7)
C121 C122 C123 C124 4.1(11)
C104 C123 C124 C125 -0.8(11)
C122 C123 C124 C125 176.1(7)
C104 C123 C124 C139 -180.0(7)
C122 C123 C124 C139 -3.0(11)
C105 C106 C125 C124 -2.0(12)
C105 C106 C125 C126 174.4(8)
C123 C124 C125 C106 2.4(11)
C139 C124 C125 C106 -178.4(7)
C123 C124 C125 C126 -174.1(7)
C139 C124 C125 C126 5.1(11)
C108 C107 C126 C127 -0.2(13)
C108 C107 C126 C125 -178.3(8)
C106 C125 C126 C107 -3.3(12)
C124 C125 C126 C107 173.1(8)
C106 C125 C126 C127 178.7(7)
C124 C125 C126 C127 -5.0(11)
C107 C126 C127 C128 1.2(12)
C125 C126 C127 C128 179.3(7)
C107 C126 C127 C140 -176.3(7)
C125 C126 C127 C140 1.8(11)
C126 C127 C128 C109 -1.0(12)
C140 C127 C128 C109 176.4(7)
C126 C127 C128 C129 179.8(7)
C140 C127 C128 C129 -2.8(11)
C108 C109 C128 C127 -0.1(13)
C108 C109 C128 C129 179.0(8)
C111 C110 C129 C130 -0.6(13)
C111 C110 C129 C128 179.0(8)
C127 C128 C129 C110 -179.3(8)
C109 C128 C129 C110 1.6(12)
C127 C128 C129 C130 0.4(11)
C109 C128 C129 C130 -178.8(7)
C110 C129 C130 C141 -177.4(7)
C128 C129 C130 C141 2.9(11)
C110 C129 C130 C131 0.5(11)
C128 C129 C130 C131 -179.1(7)
C111 C112 C131 C130 -2.1(13)
C111 C112 C131 C132 174.2(8)
C129 C130 C131 C112 0.8(11)
C141 C130 C131 C112 178.7(8)
C129 C130 C131 C132 -175.8(7)
C141 C130 C131 C132 2.2(11)
C114 C113 C132 C133 1.8(13)
C114 C113 C132 C131 -174.8(8)
C112 C131 C132 C133 -176.5(8)
C130 C131 C132 C133 -0.1(11)
C112 C131 C132 C113 0.0(12)
C130 C131 C132 C113 176.4(7)
C113 C132 C133 C134 0.2(12)
C131 C132 C133 C134 176.7(7)
C113 C132 C133 C142 -178.3(7)
C131 C132 C133 C142 -1.8(11)
C114 C115 C134 C133 -1.2(12)
C114 C115 C134 C135 177.1(8)
C132 C133 C134 C115 -0.5(11)
C142 C133 C134 C115 178.0(7)
C132 C133 C134 C135 -178.8(7)
C142 C133 C134 C135 -0.3(11)
C117 C116 C135 C136 0.4(12)
C117 C116 C135 C134 -176.6(8)
C115 C134 C135 C116 -1.0(12)
C133 C134 C135 C116 177.2(7)
C115 C134 C135 C136 -178.1(7)
C133 C134 C135 C136 0.2(11)
C118 C119 C136 C135 -0.8(11)
C120 C119 C136 C135 -176.8(7)
C118 C119 C136 C137 178.5(7)
C120 C119 C136 C137 2.5(10)
C116 C135 C136 C119 1.1(11)
C134 C135 C136 C119 178.2(7)
C116 C135 C136 C137 -178.1(7)
C134 C135 C136 C137 -1.0(11)
C119 C136 C137 C138 0.1(11)
C135 C136 C137 C138 179.4(7)
C119 C136 C137 C142 -177.4(7)
C135 C136 C137 C142 1.8(10)
C136 C137 C138 C139 -177.9(7)
C142 C137 C138 C139 -0.4(10)
C136 C137 C138 C121 -0.7(11)
C142 C137 C138 C121 176.8(6)
C122 C121 C138 C137 -178.4(7)
C120 C121 C138 C137 -1.3(10)
C122 C121 C138 C139 -1.3(10)
C120 C121 C138 C139 175.9(7)
C137 C138 C139 C140 2.2(11)
C121 C138 C139 C140 -174.9(7)
C137 C138 C139 C124 179.3(7)
C121 C138 C139 C124 2.3(10)
C123 C124 C139 C140 177.0(7)
C125 C124 C139 C140 -2.1(11)
C123 C124 C139 C138 -0.1(11)
C125 C124 C139 C138 -179.3(7)
C138 C139 C140 C141 -2.1(10)
C124 C139 C140 C141 -179.3(7)
C138 C139 C140 C127 176.0(7)
C124 C139 C140 C127 -1.1(10)
C128 C127 C140 C139 -176.2(7)
C126 C127 C140 C139 1.2(11)
C128 C127 C140 C141 2.0(11)
C126 C127 C140 C141 179.4(7)
C129 C130 C141 C142 175.4(7)
C131 C130 C141 C142 -2.5(11)
C129 C130 C141 C140 -3.8(11)
C131 C130 C141 C140 178.3(7)
C139 C140 C141 C142 0.3(10)
C127 C140 C141 C142 -177.9(7)
C139 C140 C141 C130 179.5(7)
C127 C140 C141 C130 1.3(10)
C130 C141 C142 C137 -177.6(7)
C140 C141 C142 C137 1.6(10)
C130 C141 C142 C133 0.5(11)
C140 C141 C142 C133 179.7(7)
C138 C137 C142 C141 -1.5(10)
C136 C137 C142 C141 176.2(6)
C138 C137 C142 C133 -179.6(7)
C136 C137 C142 C133 -1.9(10)
C132 C133 C142 C141 1.6(11)
C134 C133 C142 C141 -176.9(7)
C132 C133 C142 C137 179.7(7)
C134 C133 C142 C137 1.2(11)
C104 C105 C143 C144 10.1(13)
C106 C105 C143 C144 -172.8(9)
C104 C105 C143 C146 130.8(9)
C106 C105 C143 C146 -52.2(11)
C104 C105 C143 C145 -108.6(9)
C106 C105 C143 C145 68.5(10)
C107 C108 C147 C150 115.9(10)
C109 C108 C147 C150 -63.9(11)
C107 C108 C147 C149 -120.7(10)
C109 C108 C147 C149 59.5(11)
C107 C108 C147 C148 -3.2(14)
C109 C108 C147 C148 177.0(9)
C112 C111 C151 C152 -117.9(9)
C110 C111 C151 C152 62.6(11)
C112 C111 C151 C153 121.9(9)
C110 C111 C151 C153 -57.7(10)
C112 C111 C151 C154 1.9(12)
C110 C111 C151 C154 -177.6(8)
C115 C114 C155 C156 -143.3(9)
C113 C114 C155 C156 41.0(12)
C115 C114 C155 C158 -21.2(13)
C113 C114 C155 C158 163.1(8)
C115 C114 C155 C157 97.1(11)
C113 C114 C155 C157 -78.6(11)
C116 C117 C159 C161 18.0(11)
C118 C117 C159 C161 -167.4(8)
C116 C117 C159 C160 139.4(8)
C118 C117 C159 C160 -46.0(11)
C116 C117 C159 C162 -101.0(9)
C118 C117 C159 C162 73.6(10)
C220 C201 C202 C203 -1.2(13)
C220 C201 C202 P1 176.1(6)
C102 P1 C202 C201 146.9(8)
C269 P1 C202 C201 -104.9(8)
Pd1 P1 C202 C201 15.5(9)
C102 P1 C202 C203 -35.8(7)
C269 P1 C202 C203 72.4(7)
Pd1 P1 C202 C203 -167.1(5)
C201 C202 C203 C222 -1.1(13)
P1 C202 C203 C222 -178.5(7)
C223 C204 C205 C206 -2.2(13)
C223 C204 C205 C243 179.7(8)
C204 C205 C206 C225 -1.3(15)
C243 C205 C206 C225 176.8(9)
C226 C207 C208 C209 1(2)
C226 C207 C208 C247 -178.1(15)
C207 C208 C209 C228 -3(2)
C247 C208 C209 C228 176.7(16)
C229 C210 C211 C212 0.3(16)
C229 C210 C211 C251 178.3(10)
C210 C211 C212 C231 1.7(15)
C251 C211 C212 C231 -176.3(9)
C232 C213 C214 C215 -0.4(14)
C232 C213 C214 C255 173.3(9)
C213 C214 C215 C234 1.2(13)
C255 C214 C215 C234 -172.7(8)
C235 C216 C217 C218 -2.6(14)
C235 C216 C217 C259 172.1(10)
C216 C217 C218 C219 2.0(14)
C259 C217 C218 C219 -172.7(10)
C217 C218 C219 C236 1.1(14)
C217 C218 C219 C220 175.4(8)
C202 C201 C220 C221 3.3(12)
C202 C201 C220 C219 -174.5(8)
C218 C219 C220 C201 7.6(12)
C236 C219 C220 C201 -177.9(7)
C218 C219 C220 C221 -170.1(8)
C236 C219 C220 C221 4.4(11)
C201 C220 C221 C222 -3.3(11)
C219 C220 C221 C222 174.6(7)
C201 C220 C221 C238 177.8(7)
C219 C220 C221 C238 -4.4(11)
C202 C203 C222 C221 1.1(13)
C202 C203 C222 C223 -179.9(8)
C220 C221 C222 C203 1.1(12)
C238 C221 C222 C203 -179.9(8)
C220 C221 C222 C223 -177.9(7)
C238 C221 C222 C223 1.0(12)
C205 C204 C223 C224 1.7(14)
C205 C204 C223 C222 -176.7(8)
C203 C222 C223 C204 -2.9(13)
C221 C222 C223 C204 176.2(8)
C203 C222 C223 C224 178.7(8)
C221 C222 C223 C224 -2.3(12)
C204 C223 C224 C225 2.1(12)
C222 C223 C224 C225 -179.4(7)
C204 C223 C224 C239 -176.8(8)
C222 C223 C224 C239 1.6(12)
C205 C206 C225 C224 5.0(15)
C205 C206 C225 C226 -176.2(10)
C223 C224 C225 C206 -5.3(13)
C239 C224 C225 C206 173.7(8)
C223 C224 C225 C226 175.9(9)
C239 C224 C225 C226 -5.1(13)
C208 C207 C226 C227 2(2)
C208 C207 C226 C225 -178.7(13)
C206 C225 C226 C207 9.2(17)
C224 C225 C226 C207 -172.0(11)
C206 C225 C226 C227 -171.9(10)
C224 C225 C226 C227 6.8(15)
C207 C226 C227 C228 -5.1(17)
C225 C226 C227 C228 176.1(10)
C207 C226 C227 C240 174.8(11)
C225 C226 C227 C240 -4.0(16)
C208 C209 C228 C227 0(2)
C208 C209 C228 C229 -179.6(14)
C226 C227 C228 C209 3.8(18)
C240 C227 C228 C209 -176.0(11)
C226 C227 C228 C229 -176.4(10)
C240 C227 C228 C229 3.7(17)
C211 C210 C229 C230 -2.7(17)
C211 C210 C229 C228 -179.8(11)
C209 C228 C229 C210 -6.6(19)
C227 C228 C229 C210 173.7(11)
C209 C228 C229 C230 176.3(12)
C227 C228 C229 C230 -3.4(17)
C210 C229 C230 C231 3.1(15)
C228 C229 C230 C231 -179.6(9)
C210 C229 C230 C241 -176.4(9)
C228 C229 C230 C241 0.8(15)
C211 C212 C231 C230 -1.1(14)
C211 C212 C231 C232 175.8(9)
C229 C230 C231 C212 -1.3(14)
C241 C230 C231 C212 178.2(8)
C229 C230 C231 C232 -178.3(9)
C241 C230 C231 C232 1.2(13)
C214 C213 C232 C233 -0.9(14)
C214 C213 C232 C231 -178.3(8)
C212 C231 C232 C213 -1.5(13)
C230 C231 C232 C213 175.4(8)
C212 C231 C232 C233 -178.8(8)
C230 C231 C232 C233 -1.9(13)
C213 C232 C233 C234 1.6(12)
C231 C232 C233 C234 179.0(8)
C213 C232 C233 C242 -176.3(8)
C231 C232 C233 C242 1.1(12)
C214 C215 C234 C233 -0.6(13)
C214 C215 C234 C235 177.2(8)
C232 C233 C234 C215 -0.8(12)
C242 C233 C234 C215 177.1(8)
C232 C233 C234 C235 -178.6(8)
C242 C233 C234 C235 -0.7(12)
C217 C216 C235 C236 0.0(14)
C217 C216 C235 C234 -176.7(9)
C215 C234 C235 C216 -2.6(13)
C233 C234 C235 C216 175.2(8)
C215 C234 C235 C236 -179.2(8)
C233 C234 C235 C236 -1.4(12)
C216 C235 C236 C237 -174.2(8)
C234 C235 C236 C237 2.5(12)
C216 C235 C236 C219 3.1(12)
C234 C235 C236 C219 179.8(7)
C218 C219 C236 C235 -3.6(12)
C220 C219 C236 C235 -178.2(7)
C218 C219 C236 C237 173.7(8)
C220 C219 C236 C237 -0.9(11)
C235 C236 C237 C242 -1.3(12)
C219 C236 C237 C242 -178.5(7)
C235 C236 C237 C238 174.6(8)
C219 C236 C237 C238 -2.6(12)
C242 C237 C238 C239 -0.5(12)
C236 C237 C238 C239 -176.4(8)
C242 C237 C238 C221 178.5(7)
C236 C237 C238 C221 2.6(12)
C222 C221 C238 C239 1.0(12)
C220 C221 C238 C239 179.9(7)
C222 C221 C238 C237 -178.1(7)
C220 C221 C238 C237 0.8(12)
C237 C238 C239 C240 -1.9(12)
C221 C238 C239 C240 179.1(7)
C237 C238 C239 C224 177.4(7)
C221 C238 C239 C224 -1.7(12)
C223 C224 C239 C238 0.3(12)
C225 C224 C239 C238 -178.6(8)
C223 C224 C239 C240 179.6(8)
C225 C224 C239 C240 0.7(12)
C238 C239 C240 C241 2.2(13)
C224 C239 C240 C241 -177.0(8)
C238 C239 C240 C227 -178.5(8)
C224 C239 C240 C227 2.3(13)
C228 C227 C240 C241 -1.4(15)
C226 C227 C240 C241 178.7(9)
C228 C227 C240 C239 179.2(10)
C226 C227 C240 C239 -0.6(15)
C239 C240 C241 C230 178.1(8)
C227 C240 C241 C230 -1.2(13)
C239 C240 C241 C242 -0.2(12)
C227 C240 C241 C242 -179.5(8)
C231 C230 C241 C240 -178.0(8)
C229 C230 C241 C240 1.5(14)
C231 C230 C241 C242 0.2(13)
C229 C230 C241 C242 179.8(9)
C238 C237 C242 C241 2.5(12)
C236 C237 C242 C241 178.5(7)
C238 C237 C242 C233 -176.9(7)
C236 C237 C242 C233 -0.9(12)
C240 C241 C242 C237 -2.2(12)
C230 C241 C242 C237 179.5(8)
C240 C241 C242 C233 177.3(8)
C230 C241 C242 C233 -1.1(12)
C234 C233 C242 C237 2.0(12)
C232 C233 C242 C237 179.8(8)
C234 C233 C242 C241 -177.5(8)
C232 C233 C242 C241 0.4(12)
C206 C205 C243 C244 -108.7(10)
C204 C205 C243 C244 69.3(10)
C206 C205 C243 C246 12.4(13)
C204 C205 C243 C246 -169.6(8)
C206 C205 C243 C245 130.8(9)
C204 C205 C243 C245 -51.3(12)
C209 C208 C247 C249 113.6(19)
C207 C208 C247 C249 -67(2)
C209 C208 C247 C250 -6(3)
C207 C208 C247 C250 173.5(18)
C209 C208 C247 C248 -128.9(17)
C207 C208 C247 C248 51(2)
C212 C211 C251 C254 -7.6(15)
C210 C211 C251 C254 174.4(10)
C212 C211 C251 C253 110.3(13)
C210 C211 C251 C253 -67.6(15)
C212 C211 C251 C252 -127.7(12)
C210 C211 C251 C252 54.3(14)
C213 C214 C255 C257 -87.1(11)
C215 C214 C255 C257 86.4(11)
C213 C214 C255 C256 31.5(13)
C215 C214 C255 C256 -155.0(9)
C213 C214 C255 C258 152.1(9)
C215 C214 C255 C258 -34.3(12)
C216 C217 C259 C262 140.3(10)
C218 C217 C259 C262 -45.3(14)
C216 C217 C259 C261 -101.1(11)
C218 C217 C259 C261 73.4(13)
C216 C217 C259 C260 17.7(16)
C218 C217 C259 C260 -167.8(10)
C202 P1 C269 C270 1.3(8)
C102 P1 C269 C270 108.3(7)
Pd1 P1 C269 C270 -128.7(6)
C202 P1 C269 C274 -179.0(6)
C102 P1 C269 C274 -72.1(6)
Pd1 P1 C269 C274 51.0(6)
C274 C269 C270 C271 1.6(12)
P1 C269 C270 C271 -178.7(7)
C269 C270 C271 C272 -0.1(14)
C270 C271 C272 C273 0.1(16)
C271 C272 C273 C274 -1.8(16)
C272 C273 C274 C269 3.3(15)
C270 C269 C274 C273 -3.3(13)
P1 C269 C274 C273 177.1(7)

loop_
_platon_squeeze_void_nr
_platon_squeeze_void_average_x
_platon_squeeze_void_average_y
_platon_squeeze_void_average_z
_platon_squeeze_void_volume
_platon_squeeze_void_count_electrons
_platon_squeeze_void_content
1 0.500 0.000 0.139 2770 675 '3 CHCl3, 10 C6H14'
